data_4131448
loop_
_publ_author_name
'Gropp, Cornelius'
'Husch, Tamara'
'Trapp, Nils'
'Reiher, Markus'
'Diederich, Fran\,cois'

_publ_section_title
;
 Dispersion and Halogen-Bonding Interactions: Binding of the Axial
 Conformers of Monohalo- and (+-)-trans-1,2-Dihalocyclohexanes in
 Enantiopure Alleno-Acetylenic Cages.
;
_journal_issue 35
_journal_name_full 'Journal of the American Chemical Society'
_journal_page_first 12190
_journal_page_last 12200
_journal_paper_doi 10.1021/jacs.7b05461
_journal_volume 139
_journal_year 2017
_chemical_absolute_configuration ad
_chemical_formula_moiety 'C128 H168 O12, C6 H10 Br2, C2 H3 N'
_chemical_formula_sum 'C136 H181 Br2 N O12'
_chemical_formula_weight 2181.63
_space_group_crystal_system orthorhombic
_space_group_IT_number 19
_space_group_name_Hall 'P 2ac 2ab'
_space_group_name_H-M_alt 'P 21 21 21'
_atom_sites_solution_hydrogens geom
_atom_sites_solution_primary dual
_audit_creation_date 2016-12-19
_audit_creation_method
;
Olex2 1.2
(compiled 2016.11.30 svn.r3356 for OlexSys, GUI svn.r5269)
;
_cell_angle_alpha 90
_cell_angle_beta 90
_cell_angle_gamma 90
_cell_formula_units_Z 4
_cell_length_a 15.45050(10)
_cell_length_b 18.1775(2)
_cell_length_c 46.8762(4)
_cell_measurement_reflns_used 33618
_cell_measurement_temperature 100.0(1)
_cell_measurement_theta_max 78.5110
_cell_measurement_theta_min 3.4340
_cell_volume 13165.2(2)
_computing_cell_refinement 'CrysAlisPro 1.171.39.9f (Rigaku OD, 2015)'
_computing_data_collection 'CrysAlisPro 1.171.39.9f (Rigaku OD, 2015)'
_computing_data_reduction 'CrysAlisPro 1.171.39.9f (Rigaku OD, 2015)'
_computing_molecular_graphics 'Olex2 (Dolomanov et al., 2009)'
_computing_publication_material 'Olex2 (Dolomanov et al., 2009)'
_computing_structure_refinement 'XL (Sheldrick, 2008)'
_computing_structure_solution 'XT (Sheldrick, 2015)'
_diffrn_ambient_environment N~2~
_diffrn_ambient_temperature 100.0(1)
_diffrn_detector 'CCD plate'
_diffrn_detector_type 'Pilatus 300K'
_diffrn_measured_fraction_theta_full 0.9965
_diffrn_measured_fraction_theta_max 0.9509
_diffrn_measurement_details
;
List of Runs (angles in degrees, time in seconds):

  # Type    Start    End  Width  t~exp~   \w     \q     \k     \f   Frames
--------------------------------------------------------------------------
  1  \w     44.00  70.00   0.50    2.20    --  107.75   0.00 150.00   52
  2  \w    141.00 172.00   0.50    2.20    --  107.75 125.00 150.00   62
  3  \w     93.00 119.00   0.50    2.20    --  107.75 125.00 150.00   52
  4  \w    115.00 143.00   0.50    2.20    --  107.75   0.00 150.00   56
  5  \w    -58.00  19.00   0.50    0.55    --  -50.21  57.00  60.00  154
  6  \w    -91.00 -38.00   0.50    2.20    --  -70.00  77.00-120.00  106
  7  \w    -31.00  -5.00   0.50    2.20    --  -70.00  77.00-120.00   52
  8  \w    -25.00   3.00   0.50    0.55    --  -50.21  38.00-180.00   56
  9  \w   -111.00 -82.00   0.50    2.20    --  -70.00 -99.00 -30.00   58
 10  \w     42.00  70.00   0.50    2.20    --  107.75 -38.00-120.00   56
 11  \w     33.00  65.00   0.50    2.20    --  107.75 -22.00  43.00   64
 12  \w     34.00  64.00   0.50    2.20    --  107.75 -38.00 150.00   60
 13  \w     36.00  62.00   0.50    2.20    --  107.75 -19.00-150.00   52
 14  \w     47.00  72.00   0.50    2.20    --  107.75 -19.00   0.00   50
 15  \w     39.00  64.00   0.50    2.20    --  107.75 -38.00-150.00   50
 16  \w     34.00  59.00   0.50    2.20    --  107.75 -38.00-180.00   50
 17  \w   -118.00 -93.00   0.50    0.55    --  -50.21 -57.00 -90.00   50
 18  \w     47.00 108.00   0.50    2.20    --  107.75 -99.00 -60.00  122
;
_diffrn_measurement_device 'four-circle diffractometer'
_diffrn_measurement_device_type 'XtaLAB Synergy, Dualflex, Pilatus 300K'
_diffrn_measurement_method '\w scans'
_diffrn_orient_matrix_type 'CrysAlisPro convention (1999,Acta A55,543-557)'
_diffrn_orient_matrix_UB_11 -0.0166321000
_diffrn_orient_matrix_UB_12 -0.0446158000
_diffrn_orient_matrix_UB_13 0.0274131000
_diffrn_orient_matrix_UB_21 0.0230120000
_diffrn_orient_matrix_UB_22 0.0679191000
_diffrn_orient_matrix_UB_23 0.0181443000
_diffrn_orient_matrix_UB_31 -0.0955318000
_diffrn_orient_matrix_UB_32 0.0240978000
_diffrn_orient_matrix_UB_33 -0.0004142000
_diffrn_radiation_monochromator mirror
_diffrn_radiation_probe x-ray
_diffrn_radiation_type 'Cu K\a'
_diffrn_radiation_wavelength 1.54184
_diffrn_reflns_av_R_equivalents 0.0409
_diffrn_reflns_av_unetI/netI 0.0456
_diffrn_reflns_Laue_measured_fraction_full 0.997
_diffrn_reflns_Laue_measured_fraction_max 0.997
_diffrn_reflns_limit_h_max 13
_diffrn_reflns_limit_h_min -18
_diffrn_reflns_limit_k_max 21
_diffrn_reflns_limit_k_min -21
_diffrn_reflns_limit_l_max 55
_diffrn_reflns_limit_l_min -56
_diffrn_reflns_number 58706
_diffrn_reflns_point_group_measured_fraction_full 0.951
_diffrn_reflns_point_group_measured_fraction_max 0.951
_diffrn_reflns_theta_full 67.079
_diffrn_reflns_theta_max 67.079
_diffrn_reflns_theta_min 3.426
_diffrn_source 'micro-focus sealed X-ray tube'
_diffrn_source_type 'PhotonJet (Cu) X-ray Source'
_exptl_absorpt_coefficient_mu 1.208
_exptl_absorpt_correction_T_max 1.000
_exptl_absorpt_correction_T_min 0.611
_exptl_absorpt_correction_type gaussian
_exptl_absorpt_process_details
;
CrysAlisPro 1.171.39.9f (Rigaku Oxford Diffraction, 2015)
Numerical absorption correction based on gaussian integration over
			a multifaceted crystal model
Empirical absorption correction using spherical harmonics,
 implemented in SCALE3 ABSPACK scaling algorithm.
;
_exptl_crystal_density_diffrn 1.101
_exptl_crystal_F_000 4680
_exptl_crystal_size_max 0.197
_exptl_crystal_size_mid 0.156
_exptl_crystal_size_min 0.066
_refine_diff_density_max 0.396
_refine_diff_density_min -0.334
_refine_diff_density_rms 0.036
_refine_ls_abs_structure_details
;
 Flack x determined using 8092 quotients [(I+)-(I-)]/[(I+)+(I-)]
 (Parsons, Flack and Wagner, Acta Cryst. B69 (2013) 249-259).
;
_refine_ls_abs_structure_Flack -0.036(5)
_refine_ls_extinction_method none
_refine_ls_goodness_of_fit_ref 1.023
_refine_ls_hydrogen_treatment constr
_refine_ls_matrix_type full
_refine_ls_number_parameters 1513
_refine_ls_number_reflns 22357
_refine_ls_number_restraints 256
_refine_ls_restrained_S_all 1.036
_refine_ls_R_factor_all 0.0405
_refine_ls_R_factor_gt 0.0354
_refine_ls_shift/su_max 0.002
_refine_ls_shift/su_mean 0.000
_refine_ls_structure_factor_coef Fsqd
_refine_ls_weighting_details 'w=1/[\s^2^(Fo^2^)+(0.0473P)^2^+1.4799P] where P=(Fo^2^+2Fc^2^)/3'
_refine_ls_weighting_scheme calc
_refine_ls_wR_factor_gt 0.0863
_refine_ls_wR_factor_ref 0.0887
_reflns_Friedel_coverage 0.756
_reflns_Friedel_fraction_full 0.897
_reflns_Friedel_fraction_max 0.896
_reflns_number_gt 20416
_reflns_number_total 22357
_reflns_threshold_expression 'I > 2\s(I)'
_cod_data_source_file ja7b05461_si_003.cif
_cod_data_source_block d160815_35_6
_cod_database_code 4131448
_chemical_oxdiff_formula 'C11 H10 N O'
_shelx_space_group_comment
;
The symmetry employed for this shelxl refinement is uniquely defined
by the following loop, which should always be used as a source of
symmetry information in preference to the above space-group names.
They are only intended as comments.
;
_diffrn_oxdiff_ac3_digest_frames
;
0186a9fa1f4cbb2e0fe214fd243b7dec50012023a31
;
_reflns_odcompleteness_completeness 99.65
_reflns_odcompleteness_iscentric 1
_reflns_odcompleteness_theta 66.97
_olex2_refinement_description
;
1. Fixed Uiso
 At 1.2 times of:
  All C(H) groups, All C(H,H) groups, All C(H,H,H,H) groups
 At 1.5 times of:
  All C(H,H,H) groups, All O(H) groups
2. Restrained distances
 C3-C4 \\sim C2-C3 \\sim C2A-C3 \\sim C1-C2 \\sim C1A-C2A
 with sigma of 0.02
 C1-C3 \\sim C1A-C3 \\sim C2-C4 \\sim C2A-C4
 with sigma of 0.02
 C11-C10 \\sim C9-C10 \\sim C9A-C10 \\sim C9-C8 \\sim C9A-C8A \\sim C8-C7 \\sim
C8A-C7A
 with sigma of 0.02
 C7-C9 \\sim C7A-C9A \\sim C8-C10 \\sim C8A-C10 \\sim C9-C11 \\sim C9A-C11
 with sigma of 0.02
 Br1C-C1C \\sim Br1B-C1B \\sim Br2C-C2C \\sim Br2B-C2B
 with sigma of 0.02
 C2C-C1C \\sim C2B-C1B
 with sigma of 0.02
 C6B-C1B \\sim C6C-C1C \\sim C3B-C2B \\sim C3B-C2C
 with sigma of 0.02
 C6B-C5B \\sim C6C-C4C \\sim C4B-C3B \\sim C5C-C3B
 with sigma of 0.02
 C5B-C4B \\sim C5C-C4C
 with sigma of 0.02
3. Rigid bond restraints
 C3, C4, C1, C2, C1A, C2A
 with sigma for 1-2 distances of 0.01 and sigma for 1-3 distances of 0.01
 C10, C7, C8, C9, C7A, C8A, C9A
 with sigma for 1-2 distances of 0.01 and sigma for 1-3 distances of 0.01
4. Rigid body (RIGU) restrains
 C3, C4, C1, C2, C1A, C2A
 with sigma for 1-2 distances of 0.004 and sigma for 1-3 distances of 0.004
 C10, C7, C8, C9, C7A, C8A, C9A
 with sigma for 1-2 distances of 0.004 and sigma for 1-3 distances of 0.004
 C1B, Br1B, C2B, C6B, Br2B, C3B, C5B, C4B, C2C, C5C, Br2C, C1C, C4C, Br1C, C6C
 with sigma for 1-2 distances of 0.004 and sigma for 1-3 distances of 0.004
5. Others
 Sof(H3BC)=Sof(H3BD)=Sof(H10C)=Sof(H10D)=Sof(C1A)=Sof(H1AA)=Sof(H1AB)=
 Sof(H1AC)=Sof(C2A)=Sof(H2AA)=Sof(H2AB)=Sof(C7A)=Sof(H7AA)=Sof(H7AB)=Sof(H7AC)=
 Sof(C8A)=Sof(H8AA)=Sof(H8AB)=Sof(C9A)=Sof(H9AA)=Sof(H9AB)=1-FVAR(1)
 Sof(H3AA)=Sof(H3AB)=Sof(H10A)=Sof(H10B)=Sof(C1)=Sof(H1A)=Sof(H1B)=Sof(H1C)=
 Sof(C2)=Sof(H2A)=Sof(H2B)=Sof(C7)=Sof(H7A)=Sof(H7B)=Sof(H7C)=Sof(C8)=Sof(H8A)=
 Sof(H8B)=Sof(C9)=Sof(H9A)=Sof(H9B)=FVAR(1)
 Sof(H3BE)=Sof(H3BF)=Sof(Br1C)=Sof(Br2C)=Sof(C1C)=Sof(H1CA)=Sof(C4C)=Sof(H4CA)=
 Sof(H4CB)=Sof(C2C)=Sof(H2C)=Sof(C6C)=Sof(H6CA)=Sof(H6CB)=Sof(C5C)=Sof(H5CA)=
 Sof(H5CB)=1-FVAR(2)
 Sof(Br1B)=Sof(Br2B)=Sof(C1B)=Sof(H1BA)=Sof(C2B)=Sof(H2BA)=Sof(H3BA)=Sof(H3BB)=
 Sof(C4B)=Sof(H4BA)=Sof(H4BB)=Sof(C5B)=Sof(H5BA)=Sof(H5BB)=Sof(C6B)=Sof(H6BA)=
 Sof(H6BB)=FVAR(2)
6.a Ternary CH refined with riding coordinates:
 C32(H32), C40(H40), C56(H56), C67(H67), C1B(H1BA), C2B(H2BA), C1C(H1CA),
 C2C(H2C)
6.b Secondary CH2 refined with riding coordinates:
 C3(H3BC,H3BD), C3(H3AA,H3AB), C4(H4A,H4B), C5(H5A,H5B), C6(H6A,H6B), C10(H10A,
 H10B), C10(H10C,H10D), C11(H11A,H11B), C12(H12A,H12B), C14(H14A,H14B),
 C15(H15A,H15B), C16(H16A,H16B), C17(H17A,H17B), C18(H18A,H18B), C20(H20A,H20B),
  C21(H21A,H21B), C22(H22A,H22B), C23(H23A,H23B), C24(H24A,H24B), C25(H25A,
 H25B), C27(H27A,H27B), C39(H39A,H39B), C85(H85A,H85B), C2(H2A,H2B), C8(H8A,
 H8B), C9(H9A,H9B), C2A(H2AA,H2AB), C8A(H8AA,H8AB), C9A(H9AA,H9AB), C3B(H3BA,
 H3BB), C3B(H3BE,H3BF), C4B(H4BA,H4BB), C5B(H5BA,H5BB), C6B(H6BA,H6BB),
 C4C(H4CA,H4CB), C6C(H6CA,H6CB), C5C(H5CA,H5CB)
6.c Aromatic/amide H refined with riding coordinates:
 C33(H33), C42(H42), C51(H51), C73(H73)
6.d Idealised Me refined as rotating group:
 C13(H13A,H13B,H13C), C19(H19A,H19B,H19C), C52(H52A,H52B,H52C), C53(H53A,H53B,
 H53C), C54(H54A,H54B,H54C), C68(H68A,H68B,H68C), C69(H69A,H69B,H69C), C70(H70A,
 H70B,H70C), C75(H75A,H75B,H75C), C76(H76A,H76B,H76C), C77(H77A,H77B,H77C),
 C87(H87A,H87B,H87C), C88(H88A,H88B,H88C), C91(H91A,H91B,H91C), C92(H92A,H92B,
 H92C), C93(H93A,H93B,H93C), C99(H99A,H99B,H99C), C100(H10E,H10F,H10G),
 C101(H10H,H10I,H10J), C103(H10K,H10L,H10M), C104(H10N,H10O,H10P), C110(H11C,
 H11D,H11E), C111(H11F,H11G,H11H), C112(H11I,H11J,H11K), C114(H11L,H11M,H11N),
 C115(H11O,H11P,H11Q), C116(H11R,H11S,H11T), C120(H12C,H12D,H12E), C121(H12F,
 H12G,H12H), C123(H12I,H12J,H12K), C124(H12L,H12M,H12N), C125(H12O,H12P,H12Q),
 C127(H12R,H12S,H12T), C128(H12U,H12V,H12W), C1(H1A,H1B,H1C), C7(H7A,H7B,H7C),
 C1A(H1AA,H1AB,H1AC), C7A(H7AA,H7AB,H7AC), C7B(H7BA,H7BB,H7BC)
6.e Idealised tetrahedral OH refined as rotating group:
 O1(H1), O2(H2), O3(H3), O4(H4)
;
_shelx_shelxl_version_number 2014/7
_olex2_submission_original_sample_id d160815_35_6_100K
_olex2_submission_special_instructions 'No special instructions were received'
_oxdiff_exptl_absorpt_empirical_details
;
Empirical correction (ABSPACK) includes:
- Absorption correction using spherical harmonics
- Frame scaling
- Detector area scaling
;
_oxdiff_exptl_absorpt_empirical_full_max 1.474
_oxdiff_exptl_absorpt_empirical_full_min 0.793

loop_
_space_group_symop_operation_xyz
'x, y, z'
'-x+1/2, -y, z+1/2'
'-x, y+1/2, -z+1/2'
'x+1/2, -y+1/2, -z'

loop_
_atom_site_label
_atom_site_type_symbol
_atom_site_fract_x
_atom_site_fract_y
_atom_site_fract_z
_atom_site_U_iso_or_equiv
_atom_site_adp_type
_atom_site_occupancy
_atom_site_site_symmetry_order
_atom_site_calc_flag
_atom_site_refinement_flags_posn
_atom_site_refinement_flags_adp
_atom_site_refinement_flags_occupancy
_atom_site_disorder_assembly
_atom_site_disorder_group
O1 O 0.70095(14) 0.45458(11) 0.47919(5) 0.0363(5) Uani 1 1 d . . . . .
H1 H 0.6853 0.4983 0.4819 0.054 Uiso 1 1 calc GR . . . .
O2 O 0.68370(15) 0.60460(11) 0.48115(5) 0.0363(5) Uani 1 1 d . . . . .
H2 H 0.7192 0.6218 0.4693 0.054 Uiso 1 1 calc GR . . . .
O3 O 0.82044(13) 0.61976(11) 0.44352(5) 0.0308(5) Uani 1 1 d . . . . .
H3 H 0.8416 0.5773 0.4447 0.046 Uiso 1 1 calc GR . . . .
O4 O 0.86426(13) 0.47013(12) 0.45624(5) 0.0358(5) Uani 1 1 d . . . . .
H4 H 0.8189 0.4546 0.4641 0.054 Uiso 1 1 calc GR . . . .
O5 O 0.72406(12) 0.31673(10) 0.29510(4) 0.0249(4) Uani 1 1 d . . . . .
O6 O 0.82454(12) 0.40608(10) 0.27975(4) 0.0256(4) Uani 1 1 d . . . . .
O7 O 0.82058(12) 0.66844(10) 0.27836(4) 0.0226(4) Uani 1 1 d . . . . .
O8 O 0.71881(12) 0.75636(10) 0.29358(4) 0.0232(4) Uani 1 1 d . . . . .
O9 O 0.43754(12) 0.75479(10) 0.33464(4) 0.0220(4) Uani 1 1 d . . . . .
O10 O 0.34008(12) 0.66307(10) 0.34992(4) 0.0221(4) Uani 1 1 d . . . . .
O11 O 0.33602(12) 0.40131(10) 0.34723(4) 0.0233(4) Uani 1 1 d . . . . .
O12 O 0.43976(12) 0.31408(10) 0.33356(4) 0.0241(4) Uani 1 1 d . . . . .
C3 C 0.1042(3) 0.4404(2) 0.22340(11) 0.0650(13) Uani 1 1 d D U . . .
H3BC H 0.0879 0.4714 0.2399 0.078 Uiso 0.463(8) 1 calc R . P A 2
H3BD H 0.0912 0.4688 0.2059 0.078 Uiso 0.463(8) 1 calc R . P A 2
H3AA H 0.0772 0.3971 0.2326 0.078 Uiso 0.537(8) 1 calc R . P A 1
H3AB H 0.0938 0.4824 0.2364 0.078 Uiso 0.537(8) 1 calc R . P A 1
C4 C 0.2005(2) 0.42654(18) 0.22456(8) 0.0389(8) Uani 1 1 d D U . . .
H4A H 0.2310 0.4699 0.2166 0.047 Uiso 1 1 calc R . . . .
H4B H 0.2143 0.3838 0.2123 0.047 Uiso 1 1 calc R . . . .
C5 C 0.23421(18) 0.41182(17) 0.25436(7) 0.0290(7) Uani 1 1 d . . . . .
H5A H 0.2040 0.3682 0.2622 0.035 Uiso 1 1 calc R . . . .
H5B H 0.2197 0.4543 0.2667 0.035 Uiso 1 1 calc R . . . .
C6 C 0.33181(18) 0.39852(15) 0.25583(6) 0.0235(6) Uani 1 1 d . . . . .
H6A H 0.3618 0.4386 0.2455 0.028 Uiso 1 1 calc R . . . .
H6B H 0.3454 0.3517 0.2460 0.028 Uiso 1 1 calc R . . . .
C10 C 0.1711(2) 0.6690(2) 0.23463(7) 0.0349(7) Uani 1 1 d D U . . .
H10A H 0.1724 0.6170 0.2283 0.042 Uiso 0.537(8) 1 calc R . P A 1
H10B H 0.2011 0.6989 0.2200 0.042 Uiso 0.537(8) 1 calc R . P A 1
H10C H 0.1899 0.6232 0.2250 0.042 Uiso 0.463(8) 1 calc R . P A 2
H10D H 0.1878 0.7108 0.2223 0.042 Uiso 0.463(8) 1 calc R . P A 2
C11 C 0.21932(19) 0.67567(19) 0.26268(6) 0.0311(7) Uani 1 1 d D . . . .
H11A H 0.2028 0.6339 0.2751 0.037 Uiso 1 1 calc R . . . .
H11B H 0.2007 0.7215 0.2723 0.037 Uiso 1 1 calc R . . . .
C12 C 0.31775(18) 0.67670(15) 0.25970(6) 0.0227(6) Uani 1 1 d . . . . .
H12A H 0.3355 0.7214 0.2491 0.027 Uiso 1 1 calc R . . . .
H12B H 0.3366 0.6333 0.2486 0.027 Uiso 1 1 calc R . . . .
C13 C 0.7885(4) 0.4614(3) 0.08950(9) 0.0748(14) Uani 1 1 d . . . . .
H13A H 0.7656 0.4643 0.0700 0.112 Uiso 1 1 calc GR . . . .
H13B H 0.8330 0.4231 0.0904 0.112 Uiso 1 1 calc GR . . . .
H13C H 0.8140 0.5089 0.0948 0.112 Uiso 1 1 calc GR . . . .
C14 C 0.7153(3) 0.4428(2) 0.11012(8) 0.0525(10) Uani 1 1 d . . . . .
H14A H 0.6688 0.4798 0.1081 0.063 Uiso 1 1 calc R . . . .
H14B H 0.6909 0.3943 0.1049 0.063 Uiso 1 1 calc R . . . .
C15 C 0.7442(2) 0.44057(18) 0.14100(7) 0.0367(7) Uani 1 1 d . . . . .
H15A H 0.7671 0.4896 0.1463 0.044 Uiso 1 1 calc R . . . .
H15B H 0.7922 0.4048 0.1428 0.044 Uiso 1 1 calc R . . . .
C16 C 0.6731(2) 0.41965(17) 0.16192(7) 0.0328(7) Uani 1 1 d . . . . .
H16A H 0.6275 0.4579 0.1616 0.039 Uiso 1 1 calc R . . . .
H16B H 0.6465 0.3727 0.1558 0.039 Uiso 1 1 calc R . . . .
C17 C 0.7064(2) 0.41128(17) 0.19231(7) 0.0300(7) Uani 1 1 d . . . . .
H17A H 0.7365 0.4572 0.1979 0.036 Uiso 1 1 calc R . . . .
H17B H 0.7495 0.3709 0.1928 0.036 Uiso 1 1 calc R . . . .
C18 C 0.63595(18) 0.39501(15) 0.21417(6) 0.0244(6) Uani 1 1 d . . . . .
H18A H 0.6097 0.3465 0.2100 0.029 Uiso 1 1 calc R . . . .
H18B H 0.5900 0.4327 0.2127 0.029 Uiso 1 1 calc R . . . .
C19 C 0.7874(3) 0.6967(3) 0.08900(9) 0.0640(12) Uani 1 1 d . . . . .
H19A H 0.7665 0.6954 0.0693 0.096 Uiso 1 1 calc GR . . . .
H19B H 0.8361 0.6626 0.0911 0.096 Uiso 1 1 calc GR . . . .
H19C H 0.8063 0.7466 0.0937 0.096 Uiso 1 1 calc GR . . . .
C20 C 0.7149(3) 0.6740(2) 0.10894(8) 0.0491(9) Uani 1 1 d . . . . .
H20A H 0.6644 0.7065 0.1058 0.059 Uiso 1 1 calc R . . . .
H20B H 0.6970 0.6230 0.1045 0.059 Uiso 1 1 calc R . . . .
C21 C 0.7421(2) 0.6783(2) 0.13967(7) 0.0442(8) Uani 1 1 d . . . . .
H21A H 0.7633 0.7286 0.1436 0.053 Uiso 1 1 calc R . . . .
H21B H 0.7910 0.6440 0.1427 0.053 Uiso 1 1 calc R . . . .
C22 C 0.6695(2) 0.65959(18) 0.16124(7) 0.0344(7) Uani 1 1 d . . . . .
H22A H 0.6187 0.6914 0.1576 0.041 Uiso 1 1 calc R . . . .
H22B H 0.6513 0.6078 0.1586 0.041 Uiso 1 1 calc R . . . .
C23 C 0.6998(2) 0.67057(18) 0.19166(6) 0.0303(7) Uani 1 1 d . . . . .
H23A H 0.7332 0.7170 0.1926 0.036 Uiso 1 1 calc R . . . .
H23B H 0.7396 0.6299 0.1967 0.036 Uiso 1 1 calc R . . . .
C24 C 0.62793(19) 0.67364(15) 0.21397(6) 0.0232(6) Uani 1 1 d . . . . .
H24A H 0.5901 0.6300 0.2119 0.028 Uiso 1 1 calc R . . . .
H24B H 0.5922 0.7181 0.2109 0.028 Uiso 1 1 calc R . . . .
C25 C 0.78609(19) 0.37054(16) 0.30327(7) 0.0264(6) Uani 1 1 d . . . . .
H25A H 0.7575 0.4078 0.3155 0.032 Uiso 1 1 calc R . . . .
H25B H 0.8319 0.3466 0.3147 0.032 Uiso 1 1 calc R . . . .
C26 C 0.34693(16) 0.46698(15) 0.33249(5) 0.0193(5) Uani 1 1 d . . . . .
C27 C 0.41309(19) 0.36473(15) 0.35477(6) 0.0248(6) Uani 1 1 d . . . . .
H27A H 0.4042 0.3382 0.3730 0.030 Uiso 1 1 calc R . . . .
H27B H 0.4595 0.4015 0.3578 0.030 Uiso 1 1 calc R . . . .
C28 C 0.34460(16) 0.53207(16) 0.34838(5) 0.0199(5) Uani 1 1 d . . . . .
C29 C 0.35671(16) 0.46752(15) 0.30294(6) 0.0200(5) Uani 1 1 d . . . . .
C30 C 0.34812(16) 0.59940(14) 0.33379(6) 0.0186(5) Uani 1 1 d . . . . .
C31 C 0.33954(16) 0.53050(15) 0.37899(6) 0.0204(5) Uani 1 1 d . . . . .
C32 C 0.36688(17) 0.39489(14) 0.28644(6) 0.0210(6) Uani 1 1 d . . . . .
H32 H 0.3331 0.3564 0.2969 0.025 Uiso 1 1 calc R . . . .
C33 C 0.36190(15) 0.53545(15) 0.28960(5) 0.0190(5) Uani 1 1 d . . . . .
H33 H 0.3702 0.5368 0.2695 0.023 Uiso 1 1 calc R . . . .
C34 C 0.49429(18) 0.33862(14) 0.31220(6) 0.0211(6) Uani 1 1 d . . . . .
C35 C 0.35542(16) 0.60201(14) 0.30431(6) 0.0197(5) Uani 1 1 d . . . . .
C36 C 0.33716(16) 0.52971(15) 0.40458(6) 0.0214(5) Uani 1 1 d . . . . .
C37 C 0.46217(18) 0.37340(14) 0.28789(6) 0.0208(6) Uani 1 1 d . . . . .
C38 C 0.58282(19) 0.32245(14) 0.31516(6) 0.0231(6) Uani 1 1 d . . . . .
C39 C 0.41751(18) 0.70174(15) 0.35585(6) 0.0226(6) Uani 1 1 d . . . . .
H39A H 0.4659 0.6662 0.3573 0.027 Uiso 1 1 calc R . . . .
H39B H 0.4118 0.7267 0.3745 0.027 Uiso 1 1 calc R . . . .
C40 C 0.36214(17) 0.67586(14) 0.28891(6) 0.0201(6) Uani 1 1 d . . . . .
H40 H 0.3316 0.7129 0.3011 0.024 Uiso 1 1 calc R . . . .
C41 C 0.33270(16) 0.53273(16) 0.43534(6) 0.0217(5) Uani 1 1 d . . . . .
C42 C 0.52064(18) 0.39019(14) 0.26609(6) 0.0207(6) Uani 1 1 d . . . . .
H42 H 0.4996 0.4142 0.2495 0.025 Uiso 1 1 calc R . . . .
C43 C 0.63820(18) 0.33919(14) 0.29259(6) 0.0233(6) Uani 1 1 d . . . . .
C44 C 0.61437(19) 0.29061(14) 0.34113(6) 0.0246(6) Uani 1 1 d . . . . .
C45 C 0.45776(17) 0.69693(14) 0.28875(6) 0.0194(6) Uani 1 1 d . . . . .
C46 C 0.28851(18) 0.60033(16) 0.44879(6) 0.0249(6) Uani 1 1 d . . . . .
C47 C 0.36393(17) 0.47835(16) 0.45051(6) 0.0237(6) Uani 1 1 d . . . . .
C48 C 0.60877(18) 0.37316(14) 0.26771(6) 0.0217(6) Uani 1 1 d . . . . .
C49 C 0.64189(19) 0.26597(15) 0.36307(6) 0.0253(6) Uani 1 1 d . . . . .
C50 C 0.49132(18) 0.73227(14) 0.31260(6) 0.0201(6) Uani 1 1 d . . . . .
C51 C 0.51449(17) 0.67961(14) 0.26653(6) 0.0193(5) Uani 1 1 d . . . . .
H51 H 0.4925 0.6553 0.2501 0.023 Uiso 1 1 calc R . . . .
C52 C 0.2970(2) 0.59831(18) 0.48127(7) 0.0337(7) Uani 1 1 d . . . . .
H52A H 0.2678 0.5544 0.4887 0.051 Uiso 1 1 calc GR . . . .
H52B H 0.2702 0.6424 0.4894 0.051 Uiso 1 1 calc GR . . . .
H52C H 0.3583 0.5968 0.4865 0.051 Uiso 1 1 calc GR . . . .
C53 C 0.19245(19) 0.59726(17) 0.44071(7) 0.0311(7) Uani 1 1 d . . . . .
H53A H 0.1868 0.5948 0.4199 0.047 Uiso 1 1 calc GR . . . .
H53B H 0.1632 0.6415 0.4478 0.047 Uiso 1 1 calc GR . . . .
H53C H 0.1659 0.5536 0.4493 0.047 Uiso 1 1 calc GR . . . .
C54 C 0.33084(19) 0.67024(16) 0.43699(7) 0.0299(6) Uani 1 1 d . . . . .
H54A H 0.3926 0.6703 0.4418 0.045 Uiso 1 1 calc GR . . . .
H54B H 0.3031 0.7135 0.4454 0.045 Uiso 1 1 calc GR . . . .
H54C H 0.3240 0.6716 0.4162 0.045 Uiso 1 1 calc GR . . . .
C55 C 0.39100(19) 0.42401(16) 0.46682(6) 0.0260(6) Uani 1 1 d . . . . .
C56 C 0.67261(18) 0.39465(15) 0.24468(6) 0.0222(6) Uani 1 1 d . . . . .
H56 H 0.7204 0.3575 0.2451 0.027 Uiso 1 1 calc R . . . .
C57 C 0.67126(19) 0.23195(15) 0.38914(6) 0.0266(6) Uani 1 1 d . . . . .
C58 C 0.57923(18) 0.75029(14) 0.31464(6) 0.0213(6) Uani 1 1 d . . . . .
C59 C 0.60255(18) 0.69693(13) 0.26770(6) 0.0195(5) Uani 1 1 d . . . . .
C60 C 0.3300(2) 0.36220(17) 0.47703(7) 0.0305(7) Uani 1 1 d . . . . .
C61 C 0.4800(2) 0.42068(16) 0.47576(6) 0.0276(6) Uani 1 1 d . . . . .
C62 C 0.71209(17) 0.46841(15) 0.25323(5) 0.0215(5) Uani 1 1 d . . . . .
C63 C 0.7525(2) 0.23732(16) 0.39634(6) 0.0297(7) Uani 1 1 d . . . . .
C64 C 0.6025(2) 0.19185(17) 0.40716(6) 0.0316(7) Uani 1 1 d . . . . .
C65 C 0.61207(18) 0.78481(14) 0.33991(6) 0.0227(6) Uani 1 1 d . . . . .
C66 C 0.63363(17) 0.73270(14) 0.29189(6) 0.0207(6) Uani 1 1 d . . . . .
C67 C 0.66641(18) 0.67537(14) 0.24414(6) 0.0206(6) Uani 1 1 d . . . . .
H67 H 0.7131 0.7135 0.2441 0.025 Uiso 1 1 calc R . . . .
C68 C 0.2383(2) 0.3746(2) 0.46600(8) 0.0413(8) Uani 1 1 d . . . . .
H68A H 0.2152 0.4203 0.4741 0.062 Uiso 1 1 calc GR . . . .
H68B H 0.2015 0.3333 0.4717 0.062 Uiso 1 1 calc GR . . . .
H68C H 0.2393 0.3782 0.4451 0.062 Uiso 1 1 calc GR . . . .
C69 C 0.3644(2) 0.28883(18) 0.46592(8) 0.0405(8) Uani 1 1 d . . . . .
H69A H 0.3665 0.2900 0.4450 0.061 Uiso 1 1 calc GR . . . .
H69B H 0.3260 0.2490 0.4721 0.061 Uiso 1 1 calc GR . . . .
H69C H 0.4227 0.2804 0.4735 0.061 Uiso 1 1 calc GR . . . .
C70 C 0.3303(3) 0.3616(2) 0.50972(8) 0.0477(9) Uani 1 1 d . . . . .
H70A H 0.3896 0.3544 0.5166 0.072 Uiso 1 1 calc GR . . . .
H70B H 0.2936 0.3215 0.5166 0.072 Uiso 1 1 calc GR . . . .
H70C H 0.3080 0.4087 0.5168 0.072 Uiso 1 1 calc GR . . . .
C71 C 0.5538(2) 0.41513(16) 0.48334(7) 0.0292(7) Uani 1 1 d . . . . .
C72 C 0.78417(17) 0.47061(15) 0.27085(6) 0.0218(5) Uani 1 1 d . . . . .
C73 C 0.67477(17) 0.53516(15) 0.24502(5) 0.0199(5) Uani 1 1 d . . . . .
H73 H 0.6240 0.5341 0.2336 0.024 Uiso 1 1 calc R . . . .
C74 C 0.8350(2) 0.24183(16) 0.40319(6) 0.0270(6) Uani 1 1 d . . . . .
C75 C 0.6457(2) 0.1538(2) 0.43274(7) 0.0406(8) Uani 1 1 d . . . . .
H75A H 0.6871 0.1171 0.4259 0.061 Uiso 1 1 calc GR . . . .
H75B H 0.6013 0.1296 0.4444 0.061 Uiso 1 1 calc GR . . . .
H75C H 0.6761 0.1906 0.4443 0.061 Uiso 1 1 calc GR . . . .
C76 C 0.5552(2) 0.1349(2) 0.38895(8) 0.0408(8) Uani 1 1 d . . . . .
H76A H 0.5294 0.1592 0.3723 0.061 Uiso 1 1 calc GR . . . .
H76B H 0.5096 0.1117 0.4003 0.061 Uiso 1 1 calc GR . . . .
H76C H 0.5964 0.0974 0.3825 0.061 Uiso 1 1 calc GR . . . .
C77 C 0.5372(3) 0.2488(2) 0.41795(8) 0.0499(9) Uani 1 1 d . . . . .
H77A H 0.5672 0.2856 0.4296 0.075 Uiso 1 1 calc GR . . . .
H77B H 0.4931 0.2242 0.4295 0.075 Uiso 1 1 calc GR . . . .
H77C H 0.5095 0.2730 0.4016 0.075 Uiso 1 1 calc GR . . . .
C78 C 0.63732(18) 0.81160(15) 0.36170(6) 0.0236(6) Uani 1 1 d . . . . .
C79 C 0.70880(17) 0.60285(15) 0.25286(6) 0.0204(5) Uani 1 1 d . . . . .
C80 C 0.6437(2) 0.40621(17) 0.49366(7) 0.0325(7) Uani 1 1 d . . . . .
C81 C 0.81968(17) 0.53751(16) 0.27987(6) 0.0223(5) Uani 1 1 d . . . . .
C82 C 0.86474(19) 0.30160(17) 0.42113(7) 0.0304(7) Uani 1 1 d . . . . .
C83 C 0.90306(19) 0.18624(16) 0.39268(6) 0.0288(6) Uani 1 1 d . . . . .
C84 C 0.67278(18) 0.84768(14) 0.38651(6) 0.0223(6) Uani 1 1 d . . . . .
C85 C 0.78254(18) 0.70462(15) 0.30193(6) 0.0237(6) Uani 1 1 d . . . . .
H85A H 0.8283 0.7302 0.3129 0.028 Uiso 1 1 calc R . . . .
H85B H 0.7557 0.6675 0.3146 0.028 Uiso 1 1 calc R . . . .
C86 C 0.78185(17) 0.60306(15) 0.27028(6) 0.0213(6) Uani 1 1 d . . . . .
C87 C 0.6467(3) 0.4213(3) 0.52556(8) 0.0559(11) Uani 1 1 d . . . . .
H87A H 0.7065 0.4170 0.5323 0.084 Uiso 1 1 calc GR . . . .
H87B H 0.6103 0.3855 0.5356 0.084 Uiso 1 1 calc GR . . . .
H87C H 0.6253 0.4711 0.5293 0.084 Uiso 1 1 calc GR . . . .
C88 C 0.6761(2) 0.32960(18) 0.48642(11) 0.0536(11) Uani 1 1 d . . . . .
H88A H 0.6762 0.3231 0.4657 0.080 Uiso 1 1 calc GR . . . .
H88B H 0.6380 0.2929 0.4952 0.080 Uiso 1 1 calc GR . . . .
H88C H 0.7350 0.3234 0.4938 0.080 Uiso 1 1 calc GR . . . .
C89 C 0.88986(18) 0.53911(15) 0.29962(6) 0.0242(6) Uani 1 1 d . . . . .
C90 C 0.8898(2) 0.35127(17) 0.43578(7) 0.0314(7) Uani 1 1 d . . . . .
C91 C 0.8604(2) 0.13066(18) 0.37252(8) 0.0387(8) Uani 1 1 d . . . . .
H91A H 0.8122 0.1064 0.3823 0.058 Uiso 1 1 calc GR . . . .
H91B H 0.9031 0.0937 0.3667 0.058 Uiso 1 1 calc GR . . . .
H91C H 0.8386 0.1563 0.3556 0.058 Uiso 1 1 calc GR . . . .
C92 C 0.9741(2) 0.2275(2) 0.37657(8) 0.0407(8) Uani 1 1 d . . . . .
H92A H 0.9483 0.2550 0.3607 0.061 Uiso 1 1 calc GR . . . .
H92B H 1.0163 0.1922 0.3691 0.061 Uiso 1 1 calc GR . . . .
H92C H 1.0031 0.2618 0.3896 0.061 Uiso 1 1 calc GR . . . .
C93 C 0.9419(2) 0.14615(19) 0.41834(8) 0.0404(8) Uani 1 1 d . . . . .
H93A H 0.9694 0.1819 0.4311 0.061 Uiso 1 1 calc GR . . . .
H93B H 0.9852 0.1106 0.4117 0.061 Uiso 1 1 calc GR . . . .
H93C H 0.8960 0.1202 0.4287 0.061 Uiso 1 1 calc GR . . . .
C94 C 0.63676(18) 0.83730(14) 0.41144(6) 0.0249(6) Uani 1 1 d . . . . .
C95 C 0.75101(19) 0.89821(16) 0.38132(6) 0.0260(6) Uani 1 1 d . . . . .
C96 C 0.94509(17) 0.54124(16) 0.31752(6) 0.0255(6) Uani 1 1 d . . . . .
C97 C 0.9250(2) 0.41157(17) 0.45381(7) 0.0335(7) Uani 1 1 d . . . . .
C98 C 0.59574(19) 0.83249(15) 0.43604(6) 0.0250(6) Uani 1 1 d . . . . .
C99 C 0.7244(2) 0.95715(17) 0.35993(7) 0.0321(7) Uani 1 1 d . . . . .
H99A H 0.7044 0.9337 0.3423 0.048 Uiso 1 1 calc GR . . . .
H99B H 0.7742 0.9888 0.3557 0.048 Uiso 1 1 calc GR . . . .
H99C H 0.6776 0.9869 0.3680 0.048 Uiso 1 1 calc GR . . . .
C100 C 0.7801(2) 0.93380(18) 0.40935(7) 0.0339(7) Uani 1 1 d . . . . .
H10E H 0.7329 0.9639 0.4170 0.051 Uiso 1 1 calc GR . . . .
H10F H 0.8307 0.9650 0.4058 0.051 Uiso 1 1 calc GR . . . .
H10G H 0.7952 0.8953 0.4231 0.051 Uiso 1 1 calc GR . . . .
C101 C 0.8246(2) 0.85266(17) 0.36867(8) 0.0347(7) Uani 1 1 d . . . . .
H10H H 0.8411 0.8138 0.3821 0.052 Uiso 1 1 calc GR . . . .
H10I H 0.8746 0.8845 0.3650 0.052 Uiso 1 1 calc GR . . . .
H10J H 0.8055 0.8304 0.3507 0.052 Uiso 1 1 calc GR . . . .
C102 C 1.01093(17) 0.54285(17) 0.33910(6) 0.0257(6) Uani 1 1 d . . . . .
C103 C 0.9468(3) 0.3814(2) 0.48327(8) 0.0501(9) Uani 1 1 d . . . . .
H10K H 0.9715 0.4207 0.4950 0.075 Uiso 1 1 calc GR . . . .
H10L H 0.9888 0.3413 0.4814 0.075 Uiso 1 1 calc GR . . . .
H10M H 0.8940 0.3627 0.4923 0.075 Uiso 1 1 calc GR . . . .
C104 C 1.0038(2) 0.4445(2) 0.43933(10) 0.0529(10) Uani 1 1 d . . . . .
H10N H 0.9868 0.4658 0.4210 0.079 Uiso 1 1 calc GR . . . .
H10O H 1.0471 0.4059 0.4362 0.079 Uiso 1 1 calc GR . . . .
H10P H 1.0285 0.4830 0.4515 0.079 Uiso 1 1 calc GR . . . .
C105 C 0.6128(2) 0.77375(15) 0.45577(6) 0.0260(6) Uani 1 1 d . . . . .
C106 C 0.5263(2) 0.88922(16) 0.44464(7) 0.0306(7) Uani 1 1 d . . . . .
C107 C 1.02106(17) 0.60266(17) 0.35440(6) 0.0273(6) Uani 1 1 d . . . . .
C108 C 1.06810(18) 0.47427(17) 0.34255(6) 0.0290(6) Uani 1 1 d . . . . .
C109 C 0.6229(2) 0.72408(16) 0.47236(6) 0.0280(6) Uani 1 1 d . . . . .
C110 C 0.5139(2) 0.94647(18) 0.42123(8) 0.0408(8) Uani 1 1 d . . . . .
H11C H 0.5691 0.9711 0.4174 0.061 Uiso 1 1 calc GR . . . .
H11D H 0.4710 0.9829 0.4274 0.061 Uiso 1 1 calc GR . . . .
H11E H 0.4935 0.9222 0.4038 0.061 Uiso 1 1 calc GR . . . .
C111 C 0.4405(2) 0.84790(18) 0.44945(7) 0.0351(7) Uani 1 1 d . . . . .
H11F H 0.4220 0.8250 0.4315 0.053 Uiso 1 1 calc GR . . . .
H11G H 0.3961 0.8826 0.4559 0.053 Uiso 1 1 calc GR . . . .
H11H H 0.4489 0.8098 0.4640 0.053 Uiso 1 1 calc GR . . . .
C112 C 0.5563(2) 0.92684(18) 0.47228(7) 0.0393(8) Uani 1 1 d . . . . .
H11I H 0.5674 0.8894 0.4869 0.059 Uiso 1 1 calc GR . . . .
H11J H 0.5111 0.9605 0.4790 0.059 Uiso 1 1 calc GR . . . .
H11K H 0.6095 0.9546 0.4686 0.059 Uiso 1 1 calc GR . . . .
C113 C 1.03022(18) 0.66242(17) 0.36981(6) 0.0270(6) Uani 1 1 d . . . . .
C114 C 1.1206(2) 0.46457(19) 0.31526(7) 0.0352(7) Uani 1 1 d . . . . .
H11L H 1.0811 0.4581 0.2991 0.053 Uiso 1 1 calc GR . . . .
H11M H 1.1577 0.4211 0.3170 0.053 Uiso 1 1 calc GR . . . .
H11N H 1.1565 0.5082 0.3121 0.053 Uiso 1 1 calc GR . . . .
C115 C 1.1288(2) 0.4838(2) 0.36781(7) 0.0378(8) Uani 1 1 d . . . . .
H11O H 1.1640 0.5281 0.3651 0.057 Uiso 1 1 calc GR . . . .
H11P H 1.1668 0.4407 0.3693 0.057 Uiso 1 1 calc GR . . . .
H11Q H 1.0948 0.4886 0.3854 0.057 Uiso 1 1 calc GR . . . .
C116 C 1.0099(2) 0.40714(19) 0.34708(9) 0.0430(8) Uani 1 1 d . . . . .
H11R H 0.9734 0.4150 0.3639 0.065 Uiso 1 1 calc GR . . . .
H11S H 1.0458 0.3633 0.3499 0.065 Uiso 1 1 calc GR . . . .
H11T H 0.9730 0.4001 0.3303 0.065 Uiso 1 1 calc GR . . . .
C117 C 0.6336(2) 0.66306(16) 0.49299(7) 0.0286(6) Uani 1 1 d . . . . .
C118 C 0.98176(18) 0.66728(16) 0.39601(6) 0.0268(6) Uani 1 1 d . . . . .
C119 C 1.08914(18) 0.72659(16) 0.36108(6) 0.0279(6) Uani 1 1 d . . . . .
C120 C 0.5450(2) 0.63010(19) 0.49981(8) 0.0395(8) Uani 1 1 d . . . . .
H12C H 0.5194 0.6099 0.4824 0.059 Uiso 1 1 calc GR . . . .
H12D H 0.5071 0.6685 0.5075 0.059 Uiso 1 1 calc GR . . . .
H12E H 0.5517 0.5908 0.5139 0.059 Uiso 1 1 calc GR . . . .
C121 C 0.6786(3) 0.6911(2) 0.51985(7) 0.0429(8) Uani 1 1 d . . . . .
H12F H 0.6843 0.6507 0.5336 0.064 Uiso 1 1 calc GR . . . .
H12G H 0.6443 0.7308 0.5283 0.064 Uiso 1 1 calc GR . . . .
H12H H 0.7362 0.7097 0.5149 0.064 Uiso 1 1 calc GR . . . .
C122 C 0.93940(18) 0.66973(16) 0.41746(7) 0.0285(6) Uani 1 1 d . . . . .
C123 C 1.1607(2) 0.73596(18) 0.38357(7) 0.0350(7) Uani 1 1 d . . . . .
H12I H 1.1343 0.7433 0.4024 0.052 Uiso 1 1 calc GR . . . .
H12J H 1.1963 0.7788 0.3787 0.052 Uiso 1 1 calc GR . . . .
H12K H 1.1970 0.6918 0.3839 0.052 Uiso 1 1 calc GR . . . .
C124 C 1.1294(2) 0.7112(2) 0.33194(7) 0.0371(7) Uani 1 1 d . . . . .
H12L H 1.1644 0.6664 0.3330 0.056 Uiso 1 1 calc GR . . . .
H12M H 1.1662 0.7527 0.3264 0.056 Uiso 1 1 calc GR . . . .
H12N H 1.0834 0.7047 0.3178 0.056 Uiso 1 1 calc GR . . . .
C125 C 1.0343(2) 0.79655(19) 0.35963(8) 0.0401(8) Uani 1 1 d . . . . .
H12O H 0.9893 0.7907 0.3451 0.060 Uiso 1 1 calc GR . . . .
H12P H 1.0713 0.8385 0.3547 0.060 Uiso 1 1 calc GR . . . .
H12Q H 1.0071 0.8053 0.3782 0.060 Uiso 1 1 calc GR . . . .
C126 C 0.8891(2) 0.67327(16) 0.44418(6) 0.0273(6) Uani 1 1 d . . . . .
C127 C 0.9479(2) 0.6576(2) 0.46964(7) 0.0390(8) Uani 1 1 d . . . . .
H12R H 0.9134 0.6578 0.4872 0.058 Uiso 1 1 calc GR . . . .
H12S H 0.9927 0.6956 0.4708 0.058 Uiso 1 1 calc GR . . . .
H12T H 0.9751 0.6093 0.4672 0.058 Uiso 1 1 calc GR . . . .
C128 C 0.8451(2) 0.74793(17) 0.44693(7) 0.0363(7) Uani 1 1 d . . . . .
H12U H 0.8018 0.7534 0.4318 0.055 Uiso 1 1 calc GR . . . .
H12V H 0.8884 0.7870 0.4452 0.055 Uiso 1 1 calc GR . . . .
H12W H 0.8167 0.7514 0.4656 0.055 Uiso 1 1 calc GR . . . .
C1 C -0.0429(5) 0.4662(8) 0.2013(2) 0.085(3) Uani 0.537(8) 1 d D U P A 1
H1A H -0.0654 0.4804 0.1826 0.127 Uiso 0.537(8) 1 calc GR . P A 1
H1B H -0.0554 0.5052 0.2152 0.127 Uiso 0.537(8) 1 calc GR . P A 1
H1C H -0.0707 0.4204 0.2075 0.127 Uiso 0.537(8) 1 calc GR . P A 1
C2 C 0.0548(4) 0.4546(5) 0.19940(15) 0.057(2) Uani 0.537(8) 1 d D U P A 1
H2A H 0.0644 0.4133 0.1860 0.068 Uiso 0.537(8) 1 calc R . P A 1
H2B H 0.0793 0.4990 0.1903 0.068 Uiso 0.537(8) 1 calc R . P A 1
C7 C -0.0658(11) 0.7211(18) 0.2115(6) 0.125(11) Uani 0.537(8) 1 d D U P A 1
H7A H -0.0954 0.7142 0.1932 0.187 Uiso 0.537(8) 1 calc GR . P A 1
H7B H -0.0674 0.7733 0.2168 0.187 Uiso 0.537(8) 1 calc GR . P A 1
H7C H -0.0948 0.6920 0.2262 0.187 Uiso 0.537(8) 1 calc GR . P A 1
C8 C 0.0286(9) 0.6961(10) 0.2088(4) 0.059(5) Uani 0.537(8) 1 d D U P A 1
H8A H 0.0300 0.6461 0.2003 0.071 Uiso 0.537(8) 1 calc R . P A 1
H8B H 0.0594 0.7296 0.1956 0.071 Uiso 0.537(8) 1 calc R . P A 1
C9 C 0.0755(6) 0.6948(9) 0.2370(3) 0.048(4) Uani 0.537(8) 1 d D U P A 1
H9A H 0.0442 0.6615 0.2501 0.057 Uiso 0.537(8) 1 calc R . P A 1
H9B H 0.0742 0.7448 0.2453 0.057 Uiso 0.537(8) 1 calc R . P A 1
C1A C -0.0430(5) 0.3961(9) 0.2190(3) 0.089(4) Uani 0.463(8) 1 d D U P A 2
H1AA H -0.0532 0.4062 0.1987 0.134 Uiso 0.463(8) 1 calc GR . P A 2
H1AB H -0.0581 0.4397 0.2303 0.134 Uiso 0.463(8) 1 calc GR . P A 2
H1AC H -0.0788 0.3545 0.2250 0.134 Uiso 0.463(8) 1 calc GR . P A 2
C2A C 0.0528(5) 0.3774(6) 0.2236(2) 0.064(3) Uani 0.463(8) 1 d D U P A 2
H2AA H 0.0596 0.3518 0.2421 0.076 Uiso 0.463(8) 1 calc R . P A 2
H2AB H 0.0723 0.3437 0.2083 0.076 Uiso 0.463(8) 1 calc R . P A 2
C7A C -0.0675(11) 0.674(2) 0.2097(7) 0.16(2) Uani 0.463(8) 1 d D U P A 2
H7AA H -0.0921 0.6740 0.1904 0.247 Uiso 0.463(8) 1 calc GR . P A 2
H7AB H -0.0819 0.7197 0.2194 0.247 Uiso 0.463(8) 1 calc GR . P A 2
H7AC H -0.0914 0.6320 0.2204 0.247 Uiso 0.463(8) 1 calc GR . P A 2
C8A C 0.0297(11) 0.6658(13) 0.2078(5) 0.063(6) Uani 0.463(8) 1 d D U P A 2
H8AA H 0.0532 0.7061 0.1959 0.076 Uiso 0.463(8) 1 calc R . P A 2
H8AB H 0.0439 0.6186 0.1983 0.076 Uiso 0.463(8) 1 calc R . P A 2
C9A C 0.0732(7) 0.6678(11) 0.2373(4) 0.055(5) Uani 0.463(8) 1 d D U P A 2
H9AA H 0.0537 0.7121 0.2478 0.066 Uiso 0.463(8) 1 calc R . P A 2
H9AB H 0.0553 0.6240 0.2484 0.066 Uiso 0.463(8) 1 calc R . P A 2
Br1B Br 0.61495(4) 0.52422(4) 0.32524(2) 0.03343(14) Uani 0.7453(15) 1 d D U P B 1
Br2B Br 0.57780(3) 0.62120(3) 0.41457(2) 0.03864(17) Uani 0.7453(15) 1 d D U P B 1
C1B C 0.6425(3) 0.5758(2) 0.36172(8) 0.0273(9) Uani 0.7453(15) 1 d D U P B 1
H1BA H 0.6327 0.6297 0.3591 0.033 Uiso 0.7453(15) 1 calc R . P B 1
C2B C 0.5789(3) 0.5472(2) 0.38360(8) 0.0276(8) Uani 0.7453(15) 1 d D U P B 1
H2BA H 0.5201 0.5456 0.3747 0.033 Uiso 0.7453(15) 1 calc R . P B 1
C3B C 0.5988(2) 0.4739(2) 0.39530(7) 0.0417(8) Uani 1 1 d D U . . .
H3BA H 0.5862 0.4364 0.3806 0.050 Uiso 0.7453(15) 1 calc R . P B 1
H3BB H 0.5602 0.4644 0.4117 0.050 Uiso 0.7453(15) 1 calc R . P B 1
H3BE H 0.6084 0.4310 0.4079 0.050 Uiso 0.2547(15) 1 calc R . P B 2
H3BF H 0.5390 0.4707 0.3878 0.050 Uiso 0.2547(15) 1 calc R . P B 2
C4B C 0.6942(3) 0.4652(3) 0.40513(9) 0.0384(10) Uani 0.7453(15) 1 d D U P B 1
H4BA H 0.7054 0.4972 0.4218 0.046 Uiso 0.7453(15) 1 calc R . P B 1
H4BB H 0.7052 0.4136 0.4108 0.046 Uiso 0.7453(15) 1 calc R . P B 1
C5B C 0.7544(3) 0.4865(3) 0.38054(10) 0.0402(11) Uani 0.7453(15) 1 d D U P B 1
H5BA H 0.8152 0.4828 0.3871 0.048 Uiso 0.7453(15) 1 calc R . P B 1
H5BB H 0.7464 0.4512 0.3647 0.048 Uiso 0.7453(15) 1 calc R . P B 1
C6B C 0.7376(3) 0.5633(3) 0.36983(10) 0.0353(10) Uani 0.7453(15) 1 d D U P B 1
H6BA H 0.7745 0.5727 0.3529 0.042 Uiso 0.7453(15) 1 calc R . P B 1
H6BB H 0.7542 0.5990 0.3848 0.042 Uiso 0.7453(15) 1 calc R . P B 1
N1B N 0.5491(2) 0.0322(2) 0.28943(7) 0.0514(8) Uani 1 1 d . . . . .
C7B C 0.6608(3) 0.1130(2) 0.31649(8) 0.0605(12) Uani 1 1 d . . . . .
H7BA H 0.6606 0.1626 0.3083 0.091 Uiso 1 1 calc GR . . . .
H7BB H 0.7184 0.0911 0.3143 0.091 Uiso 1 1 calc GR . . . .
H7BC H 0.6461 0.1157 0.3368 0.091 Uiso 1 1 calc GR . . . .
C8B C 0.5967(2) 0.06732(18) 0.30165(7) 0.0377(8) Uani 1 1 d . . . . .
Br1C Br 0.58955(15) 0.55500(14) 0.32801(4) 0.0420(5) Uani 0.2547(15) 1 d D U P B 2
Br2C Br 0.76555(15) 0.43546(11) 0.39061(5) 0.0757(8) Uani 0.2547(15) 1 d D U P B 2
C1C C 0.6840(9) 0.5418(7) 0.3567(2) 0.034(3) Uani 0.2547(15) 1 d D U P B 2
H1CA H 0.7395 0.5330 0.3463 0.040 Uiso 0.2547(15) 1 calc R . P B 2
C4C C 0.6245(8) 0.6227(8) 0.3988(3) 0.045(3) Uani 0.2547(15) 1 d D U P B 2
H4CA H 0.6455 0.6596 0.4127 0.054 Uiso 0.2547(15) 1 calc R . P B 2
H4CB H 0.5708 0.6413 0.3899 0.054 Uiso 0.2547(15) 1 calc R . P B 2
C2C C 0.6584(8) 0.4701(7) 0.3719(3) 0.042(3) Uani 0.2547(15) 1 d D U P B 2
H2C H 0.6381 0.4330 0.3576 0.050 Uiso 0.2547(15) 1 calc R . P B 2
C6C C 0.6957(10) 0.6065(8) 0.3755(3) 0.044(3) Uani 0.2547(15) 1 d D U P B 2
H6CA H 0.7004 0.6505 0.3632 0.053 Uiso 0.2547(15) 1 calc R . P B 2
H6CB H 0.7519 0.6008 0.3854 0.053 Uiso 0.2547(15) 1 calc R . P B 2
C5C C 0.6080(11) 0.5475(8) 0.4137(3) 0.057(4) Uani 0.2547(15) 1 d D U P B 2
H5CA H 0.5544 0.5527 0.4251 0.068 Uiso 0.2547(15) 1 calc R . P B 2
H5CB H 0.6559 0.5397 0.4274 0.068 Uiso 0.2547(15) 1 calc R . P B 2

loop_
_atom_site_aniso_label
_atom_site_aniso_U_11
_atom_site_aniso_U_22
_atom_site_aniso_U_33
_atom_site_aniso_U_23
_atom_site_aniso_U_13
_atom_site_aniso_U_12
O1 0.0293(11) 0.0247(10) 0.0550(14) 0.0036(10) 0.0081(10) -0.0001(9)
O2 0.0381(12) 0.0247(10) 0.0462(13) 0.0043(10) 0.0168(10) 0.0012(9)
O3 0.0272(10) 0.0294(10) 0.0357(11) 0.0013(10) 0.0051(9) -0.0029(9)
O4 0.0290(11) 0.0277(10) 0.0506(13) -0.0026(10) 0.0095(10) -0.0033(10)
O5 0.0203(10) 0.0185(9) 0.0359(11) 0.0015(8) -0.0039(9) 0.0044(8)
O6 0.0199(10) 0.0228(9) 0.0341(11) 0.0019(8) -0.0032(8) 0.0032(8)
O7 0.0189(9) 0.0222(9) 0.0268(10) -0.0028(8) 0.0004(8) -0.0043(8)
O8 0.0203(10) 0.0205(9) 0.0287(10) -0.0015(8) 0.0006(8) -0.0033(8)
O9 0.0235(10) 0.0184(9) 0.0242(9) -0.0010(8) 0.0042(8) 0.0009(8)
O10 0.0212(9) 0.0211(9) 0.0238(10) -0.0020(8) 0.0024(8) -0.0014(8)
O11 0.0224(10) 0.0220(9) 0.0257(10) 0.0050(8) -0.0013(8) -0.0036(8)
O12 0.0240(10) 0.0182(9) 0.0301(10) 0.0031(8) -0.0009(8) -0.0010(8)
C3 0.047(2) 0.055(2) 0.093(3) -0.015(2) -0.042(2) 0.0120(18)
C4 0.0431(19) 0.0311(16) 0.0423(19) -0.0079(15) -0.0194(15) 0.0064(14)
C5 0.0203(14) 0.0315(15) 0.0353(16) -0.0015(13) -0.0065(12) -0.0032(12)
C6 0.0229(14) 0.0220(13) 0.0258(14) -0.0043(11) -0.0053(12) -0.0009(11)
C10 0.0265(15) 0.0465(18) 0.0318(17) 0.0070(15) -0.0042(13) -0.0057(14)
C11 0.0248(15) 0.0408(17) 0.0277(15) 0.0043(13) -0.0030(12) 0.0020(13)
C12 0.0227(14) 0.0220(13) 0.0235(14) 0.0027(11) -0.0008(11) 0.0022(11)
C13 0.101(4) 0.078(3) 0.045(2) 0.008(2) 0.024(2) -0.002(3)
C14 0.069(3) 0.057(2) 0.0321(18) 0.0036(17) 0.0023(18) -0.004(2)
C15 0.0392(18) 0.0350(16) 0.0358(17) -0.0007(14) 0.0064(15) 0.0017(14)
C16 0.0362(17) 0.0320(15) 0.0303(16) -0.0011(13) -0.0028(14) -0.0052(14)
C17 0.0281(16) 0.0316(15) 0.0303(16) -0.0045(13) 0.0005(13) 0.0019(13)
C18 0.0260(15) 0.0212(13) 0.0260(14) -0.0050(11) -0.0034(12) 0.0008(11)
C19 0.060(3) 0.092(3) 0.040(2) 0.014(2) 0.012(2) 0.021(2)
C20 0.049(2) 0.064(2) 0.0347(19) 0.0005(18) 0.0032(17) 0.0188(19)
C21 0.042(2) 0.055(2) 0.0359(18) -0.0011(17) 0.0039(15) 0.0121(17)
C22 0.0437(18) 0.0339(16) 0.0255(15) 0.0013(13) 0.0033(14) 0.0130(15)
C23 0.0311(16) 0.0336(15) 0.0263(15) 0.0032(13) 0.0028(13) 0.0062(13)
C24 0.0270(15) 0.0206(13) 0.0219(13) 0.0020(11) 0.0004(12) 0.0028(12)
C25 0.0220(14) 0.0245(14) 0.0328(15) 0.0036(12) -0.0072(12) 0.0004(12)
C26 0.0151(12) 0.0189(12) 0.0239(13) 0.0039(11) -0.0011(10) -0.0022(11)
C27 0.0257(15) 0.0234(13) 0.0252(14) 0.0046(12) -0.0038(12) 0.0005(12)
C28 0.0150(12) 0.0243(13) 0.0202(12) 0.0001(12) -0.0015(10) -0.0026(11)
C29 0.0129(12) 0.0234(13) 0.0237(12) -0.0011(12) -0.0030(10) -0.0001(11)
C30 0.0135(12) 0.0197(12) 0.0226(13) -0.0019(11) -0.0011(10) 0.0013(10)
C31 0.0153(12) 0.0201(12) 0.0257(14) 0.0018(12) -0.0007(10) -0.0007(11)
C32 0.0200(14) 0.0153(12) 0.0278(14) 0.0004(11) -0.0026(11) -0.0022(11)
C33 0.0160(12) 0.0224(12) 0.0187(12) 0.0015(11) -0.0019(10) 0.0008(11)
C34 0.0236(14) 0.0139(12) 0.0257(14) -0.0009(11) -0.0016(12) -0.0016(11)
C35 0.0138(12) 0.0216(13) 0.0236(13) 0.0024(11) -0.0026(10) 0.0013(10)
C36 0.0151(12) 0.0226(13) 0.0266(14) 0.0031(12) 0.0001(10) -0.0029(11)
C37 0.0227(14) 0.0135(12) 0.0263(14) -0.0028(11) -0.0061(11) -0.0027(11)
C38 0.0282(15) 0.0126(11) 0.0285(14) -0.0011(11) -0.0077(12) 0.0020(11)
C39 0.0237(14) 0.0245(13) 0.0197(13) 0.0000(11) 0.0005(11) -0.0030(12)
C40 0.0202(13) 0.0188(12) 0.0214(13) 0.0015(11) 0.0012(11) 0.0008(11)
C41 0.0159(12) 0.0269(13) 0.0225(13) 0.0026(12) 0.0001(10) -0.0033(12)
C42 0.0246(14) 0.0144(12) 0.0230(13) -0.0029(11) -0.0037(11) -0.0004(11)
C43 0.0221(14) 0.0175(12) 0.0303(15) -0.0043(11) -0.0066(12) 0.0008(11)
C44 0.0252(14) 0.0174(12) 0.0311(15) -0.0019(12) -0.0042(13) -0.0003(12)
C45 0.0205(13) 0.0147(12) 0.0231(14) 0.0042(11) -0.0013(11) 0.0025(10)
C46 0.0218(14) 0.0293(14) 0.0237(14) 0.0009(12) 0.0026(11) -0.0013(12)
C47 0.0188(13) 0.0314(15) 0.0211(13) -0.0008(12) 0.0033(10) -0.0024(12)
C48 0.0242(14) 0.0141(11) 0.0269(14) -0.0031(11) -0.0042(12) -0.0001(11)
C49 0.0250(15) 0.0204(13) 0.0304(16) -0.0007(12) -0.0043(12) 0.0000(11)
C50 0.0237(14) 0.0148(12) 0.0220(13) 0.0017(10) 0.0024(11) 0.0019(11)
C51 0.0223(14) 0.0144(12) 0.0212(13) 0.0031(10) -0.0018(11) 0.0010(10)
C52 0.0325(16) 0.0389(17) 0.0298(16) -0.0023(14) 0.0053(13) 0.0029(14)
C53 0.0238(15) 0.0335(15) 0.0361(16) 0.0016(14) 0.0036(13) 0.0014(13)
C54 0.0239(15) 0.0286(15) 0.0371(17) -0.0017(13) 0.0016(13) -0.0024(13)
C55 0.0261(15) 0.0291(14) 0.0228(13) 0.0017(12) 0.0012(12) 0.0009(12)
C56 0.0205(13) 0.0199(13) 0.0261(14) -0.0033(11) -0.0024(12) 0.0027(11)
C57 0.0284(16) 0.0232(14) 0.0283(15) -0.0005(12) -0.0086(13) 0.0033(12)
C58 0.0256(14) 0.0162(12) 0.0222(13) -0.0001(11) 0.0001(12) -0.0007(11)
C59 0.0242(14) 0.0151(12) 0.0190(12) 0.0021(10) 0.0016(11) 0.0001(10)
C60 0.0260(15) 0.0360(16) 0.0293(15) 0.0061(13) 0.0042(13) -0.0022(13)
C61 0.0304(17) 0.0279(15) 0.0244(14) 0.0041(12) 0.0008(13) 0.0000(13)
C62 0.0212(13) 0.0225(13) 0.0207(12) -0.0026(12) 0.0025(10) 0.0004(12)
C63 0.0401(18) 0.0219(14) 0.0272(15) 0.0013(12) -0.0082(13) 0.0027(13)
C64 0.0289(16) 0.0374(16) 0.0287(15) 0.0076(13) -0.0024(13) 0.0071(13)
C65 0.0238(14) 0.0191(12) 0.0253(14) 0.0000(11) 0.0019(12) -0.0010(11)
C66 0.0205(14) 0.0160(12) 0.0255(14) 0.0026(11) -0.0010(11) -0.0016(11)
C67 0.0214(14) 0.0172(12) 0.0231(14) 0.0003(11) 0.0019(11) 0.0000(11)
C68 0.0255(16) 0.0421(18) 0.056(2) 0.0099(17) 0.0022(15) -0.0047(15)
C69 0.0360(18) 0.0339(16) 0.052(2) 0.0053(16) 0.0074(16) -0.0026(15)
C70 0.048(2) 0.061(2) 0.0347(18) 0.0126(17) 0.0114(16) -0.0090(18)
C71 0.0314(18) 0.0274(15) 0.0289(15) 0.0056(12) -0.0019(13) -0.0008(12)
C72 0.0200(13) 0.0213(13) 0.0243(13) 0.0001(12) 0.0017(11) 0.0039(12)
C73 0.0192(13) 0.0215(12) 0.0192(12) -0.0005(11) 0.0008(10) 0.0010(12)
C74 0.0300(16) 0.0231(13) 0.0280(14) 0.0017(12) -0.0062(12) -0.0010(12)
C75 0.0404(19) 0.0471(19) 0.0342(18) 0.0108(15) -0.0016(15) 0.0062(16)
C76 0.0355(18) 0.0448(19) 0.0419(19) 0.0111(16) -0.0024(15) -0.0095(15)
C77 0.047(2) 0.062(2) 0.042(2) 0.0069(19) 0.0048(17) 0.0219(19)
C78 0.0239(14) 0.0210(13) 0.0259(15) -0.0004(12) 0.0019(12) -0.0047(11)
C79 0.0204(13) 0.0232(13) 0.0176(13) 0.0007(11) 0.0038(11) 0.0004(11)
C80 0.0275(16) 0.0288(15) 0.0413(18) 0.0069(14) -0.0074(14) -0.0041(13)
C81 0.0166(12) 0.0269(13) 0.0234(13) -0.0008(12) 0.0024(10) 0.0000(12)
C82 0.0241(15) 0.0316(15) 0.0354(16) 0.0009(14) -0.0033(13) 0.0022(13)
C83 0.0300(16) 0.0278(14) 0.0287(15) 0.0008(13) 0.0004(13) -0.0013(12)
C84 0.0244(14) 0.0198(13) 0.0228(14) -0.0016(11) 0.0006(12) 0.0003(11)
C85 0.0223(14) 0.0226(13) 0.0263(14) -0.0030(12) -0.0032(12) -0.0018(11)
C86 0.0184(13) 0.0215(13) 0.0240(13) -0.0018(11) 0.0037(11) -0.0041(11)
C87 0.043(2) 0.082(3) 0.043(2) 0.015(2) -0.0148(17) -0.008(2)
C88 0.0326(18) 0.0288(17) 0.099(3) 0.0067(19) -0.018(2) -0.0005(15)
C89 0.0196(13) 0.0245(13) 0.0286(14) -0.0009(12) 0.0022(12) -0.0003(12)
C90 0.0255(15) 0.0318(15) 0.0370(16) -0.0021(14) -0.0012(13) -0.0001(13)
C91 0.0402(18) 0.0325(16) 0.0435(18) -0.0089(15) 0.0008(15) -0.0056(15)
C92 0.0414(19) 0.0406(18) 0.0400(19) -0.0028(15) 0.0046(16) -0.0071(15)
C93 0.0380(18) 0.0411(18) 0.0421(19) 0.0072(15) -0.0005(16) 0.0104(15)
C94 0.0256(14) 0.0176(12) 0.0315(15) -0.0040(12) -0.0029(12) -0.0008(11)
C95 0.0267(15) 0.0244(14) 0.0270(14) -0.0035(12) -0.0004(12) -0.0041(12)
C96 0.0194(13) 0.0296(14) 0.0274(14) -0.0020(12) 0.0008(12) -0.0002(12)
C97 0.0260(15) 0.0295(15) 0.0449(18) -0.0082(14) -0.0012(14) -0.0045(13)
C98 0.0296(16) 0.0227(13) 0.0226(13) -0.0043(11) 0.0008(12) -0.0035(12)
C99 0.0372(17) 0.0281(15) 0.0310(15) 0.0002(13) -0.0002(13) -0.0079(13)
C100 0.0372(17) 0.0307(15) 0.0337(17) -0.0023(13) -0.0055(14) -0.0102(14)
C101 0.0248(15) 0.0331(16) 0.0460(19) -0.0020(14) 0.0052(14) -0.0016(13)
C102 0.0163(13) 0.0363(16) 0.0246(13) 0.0031(13) 0.0005(11) -0.0056(12)
C103 0.053(2) 0.046(2) 0.051(2) -0.0082(18) -0.0164(18) -0.0066(18)
C104 0.0338(19) 0.050(2) 0.075(3) -0.016(2) 0.0143(19) -0.0103(17)
C105 0.0280(15) 0.0250(14) 0.0250(14) -0.0051(12) 0.0036(12) -0.0010(12)
C106 0.0335(16) 0.0258(14) 0.0325(16) -0.0008(13) 0.0070(13) 0.0002(13)
C107 0.0150(13) 0.0427(17) 0.0242(14) 0.0044(14) -0.0008(11) -0.0028(12)
C108 0.0192(13) 0.0356(15) 0.0324(15) 0.0039(13) -0.0026(12) -0.0025(13)
C109 0.0267(15) 0.0274(15) 0.0297(15) -0.0039(13) 0.0020(13) -0.0033(13)
C110 0.0420(19) 0.0333(17) 0.047(2) 0.0105(15) 0.0142(16) 0.0081(14)
C111 0.0333(17) 0.0355(16) 0.0366(17) 0.0007(14) 0.0062(14) -0.0003(14)
C112 0.044(2) 0.0324(16) 0.0415(19) -0.0107(15) 0.0136(15) -0.0037(15)
C113 0.0172(13) 0.0376(16) 0.0263(14) 0.0017(13) -0.0029(12) -0.0016(12)
C114 0.0271(15) 0.0391(16) 0.0393(16) 0.0015(15) -0.0021(13) 0.0035(15)
C115 0.0239(16) 0.054(2) 0.0352(16) 0.0091(15) -0.0065(13) -0.0036(15)
C116 0.0277(17) 0.0425(19) 0.059(2) 0.0121(17) -0.0054(16) -0.0035(15)
C117 0.0309(16) 0.0253(14) 0.0295(15) 0.0012(12) 0.0044(13) 0.0012(13)
C118 0.0203(14) 0.0313(15) 0.0287(15) 0.0019(13) -0.0011(12) -0.0039(12)
C119 0.0208(14) 0.0317(15) 0.0312(15) 0.0036(13) 0.0018(12) -0.0018(12)
C120 0.0360(18) 0.0360(17) 0.047(2) 0.0038(16) 0.0140(15) -0.0029(15)
C121 0.057(2) 0.0393(18) 0.0330(17) 0.0023(15) -0.0068(16) -0.0007(17)
C122 0.0232(14) 0.0299(15) 0.0324(16) 0.0002(13) -0.0048(13) -0.0034(12)
C123 0.0251(16) 0.0388(17) 0.0410(18) 0.0026(15) -0.0003(14) -0.0055(14)
C124 0.0281(16) 0.0485(18) 0.0347(17) 0.0064(15) 0.0042(13) -0.0047(15)
C125 0.0271(17) 0.0409(18) 0.052(2) 0.0108(16) 0.0033(15) 0.0042(14)
C126 0.0280(15) 0.0284(14) 0.0253(14) 0.0011(12) 0.0011(12) -0.0042(13)
C127 0.0409(19) 0.0478(19) 0.0283(16) -0.0022(15) -0.0040(14) 0.0015(16)
C128 0.0373(18) 0.0324(16) 0.0393(17) 0.0023(14) 0.0076(15) -0.0005(14)
C1 0.040(4) 0.141(10) 0.074(6) -0.004(7) -0.026(4) 0.015(5)
C2 0.044(4) 0.081(5) 0.046(4) -0.016(4) -0.022(3) 0.016(4)
C7 0.046(6) 0.27(3) 0.059(10) 0.027(14) -0.015(5) 0.045(11)
C8 0.031(4) 0.107(14) 0.040(5) 0.011(7) -0.010(3) -0.003(6)
C9 0.021(4) 0.095(11) 0.027(4) 0.014(5) 0.001(3) -0.005(4)
C1A 0.035(4) 0.166(13) 0.068(7) -0.020(8) -0.008(4) -0.014(5)
C2A 0.034(4) 0.095(6) 0.062(6) 0.001(5) -0.019(4) -0.012(4)
C7A 0.030(6) 0.41(7) 0.050(9) -0.02(2) -0.014(5) 0.011(12)
C8A 0.029(5) 0.111(16) 0.049(6) 0.019(8) -0.009(4) -0.013(7)
C9A 0.031(5) 0.076(12) 0.057(7) 0.015(7) -0.013(4) -0.010(5)
Br1B 0.0424(3) 0.0337(3) 0.0242(2) -0.0038(2) -0.0038(2) 0.0059(3)
Br2B 0.0391(3) 0.0452(3) 0.0315(3) -0.0132(2) -0.0021(2) 0.0067(2)
C1B 0.029(2) 0.0246(19) 0.028(2) -0.0016(17) -0.0032(17) 0.0016(18)
C2B 0.0241(18) 0.032(2) 0.0263(18) -0.0065(16) -0.0029(15) -0.0013(16)
C3B 0.0451(19) 0.0424(17) 0.0377(17) 0.0016(15) -0.0045(14) -0.0095(16)
C4B 0.042(2) 0.038(2) 0.035(2) 0.002(2) -0.0069(18) 0.006(2)
C5B 0.040(2) 0.045(3) 0.036(2) 0.012(2) -0.0031(19) 0.020(2)
C6B 0.024(2) 0.052(3) 0.030(2) -0.001(2) -0.0015(19) 0.001(2)
N1B 0.0427(17) 0.0580(19) 0.0535(18) 0.0036(18) -0.0014(15) 0.0026(17)
C7B 0.102(3) 0.046(2) 0.0334(19) -0.0049(17) 0.002(2) -0.019(2)
C8B 0.050(2) 0.0315(16) 0.0319(16) 0.0019(14) 0.0040(16) 0.0070(16)
Br1C 0.0514(11) 0.0431(11) 0.0314(8) -0.0013(8) -0.0119(8) 0.0070(9)
Br2C 0.0891(15) 0.0561(12) 0.0819(14) -0.0109(10) -0.0463(12) 0.0274(10)
C1C 0.032(6) 0.043(6) 0.026(5) 0.015(5) -0.004(5) 0.003(5)
C4C 0.013(5) 0.076(7) 0.046(7) 0.030(6) 0.015(6) 0.002(5)
C2C 0.052(6) 0.037(6) 0.036(5) 0.008(5) -0.013(5) 0.001(5)
C6C 0.053(8) 0.049(7) 0.030(6) 0.003(5) 0.005(6) -0.006(6)
C5C 0.054(8) 0.072(7) 0.044(7) 0.000(6) -0.004(6) -0.013(6)

loop_
_atom_type_symbol
_atom_type_description
_atom_type_scat_dispersion_real
_atom_type_scat_dispersion_imag
_atom_type_scat_source
C C 0.0181 0.0091 'International Tables Vol C Tables 4.2.6.8 and 6.1.1.4'
H H 0.0000 0.0000 'International Tables Vol C Tables 4.2.6.8 and 6.1.1.4'
Br Br -0.6763 1.2805 'International Tables Vol C Tables 4.2.6.8 and 6.1.1.4'
N N 0.0311 0.0180 'International Tables Vol C Tables 4.2.6.8 and 6.1.1.4'
O O 0.0492 0.0322 'International Tables Vol C Tables 4.2.6.8 and 6.1.1.4'

loop_
_exptl_crystal_face_index_h
_exptl_crystal_face_index_k
_exptl_crystal_face_index_l
_exptl_crystal_face_perp_dist
-8 3 -18 0.0772
0 -10 15 0.0902
-3 1 -28 0.0473
-1 0 -30 0.0400
2 -1 -30 0.0392
1 0 30 0.0336
-2 1 30 0.0394
-10 1 2 0.0773
10 -1 -1 0.0778
0 11 -10 0.0780
-1 3 -29 0.0385
4 1 -28 0.0427
-2 -1 -29 0.0408
0 -1 30 0.0261
2 -2 -30 0.0402
0 5 27 0.0592
6 2 24 0.0775
0 -8 -22 0.0630
-10 0 -9 0.0806
0 -11 -11 0.0847
7 8 -8 0.1015
-9 6 3 0.1011
-7 -8 -8 0.1087
-10 0 5 0.0788
0 -5 -27 0.0499
0 -6 26 0.0620
-9 0 12 0.0737
0 8 22 0.0752

loop_
_geom_angle_atom_site_label_1
_geom_angle_atom_site_label_2
_geom_angle_atom_site_label_3
_geom_angle
C80 O1 H1 109.5
C117 O2 H2 109.5
C126 O3 H3 109.5
C97 O4 H4 109.5
C43 O5 C25 117.6(2)
C72 O6 C25 115.6(2)
C86 O7 C85 115.7(2)
C66 O8 C85 118.0(2)
C50 O9 C39 116.9(2)
C30 O10 C39 116.5(2)
C26 O11 C27 115.3(2)
C34 O12 C27 118.4(2)
H3BC C3 H3BD 107.5
H3AA C3 H3AB 106.1
C4 C3 H3BC 108.5
C4 C3 H3BD 108.5
C4 C3 H3AA 105.5
C4 C3 H3AB 105.5
C2 C3 H3AA 105.5
C2 C3 H3AB 105.5
C2 C3 C4 127.2(5)
C2A C3 H3BC 108.5
C2A C3 H3BD 108.5
C2A C3 C4 115.1(5)
C3 C4 H4A 108.8
C3 C4 H4B 108.8
C3 C4 C5 113.7(4)
H4A C4 H4B 107.7
C5 C4 H4A 108.8
C5 C4 H4B 108.8
C4 C5 H5A 108.7
C4 C5 H5B 108.7
C4 C5 C6 114.1(3)
H5A C5 H5B 107.6
C6 C5 H5A 108.7
C6 C5 H5B 108.7
C5 C6 H6A 108.9
C5 C6 H6B 108.9
C5 C6 C32 113.4(2)
H6A C6 H6B 107.7
C32 C6 H6A 108.9
C32 C6 H6B 108.9
H10A C10 H10B 107.8
H10C C10 H10D 107.5
C11 C10 H10A 109.1
C11 C10 H10B 109.1
C11 C10 H10C 108.6
C11 C10 H10D 108.6
C11 C10 C9 112.5(5)
C11 C10 C9A 114.8(8)
C9 C10 H10A 109.1
C9 C10 H10B 109.1
C9A C10 H10C 108.6
C9A C10 H10D 108.6
C10 C11 H11A 108.7
C10 C11 H11B 108.7
C10 C11 C12 114.3(3)
H11A C11 H11B 107.6
C12 C11 H11A 108.7
C12 C11 H11B 108.7
C11 C12 H12A 109.4
C11 C12 H12B 109.4
C11 C12 C40 111.4(2)
H12A C12 H12B 108.0
C40 C12 H12A 109.4
C40 C12 H12B 109.4
H13A C13 H13B 109.5
H13A C13 H13C 109.5
H13B C13 H13C 109.5
C14 C13 H13A 109.5
C14 C13 H13B 109.5
C14 C13 H13C 109.5
C13 C14 H14A 109.0
C13 C14 H14B 109.0
H14A C14 H14B 107.8
C15 C14 C13 113.1(4)
C15 C14 H14A 109.0
C15 C14 H14B 109.0
C14 C15 H15A 108.7
C14 C15 H15B 108.7
C14 C15 C16 114.2(3)
H15A C15 H15B 107.6
C16 C15 H15A 108.7
C16 C15 H15B 108.7
C15 C16 H16A 109.1
C15 C16 H16B 109.1
H16A C16 H16B 107.8
C17 C16 C15 112.5(3)
C17 C16 H16A 109.1
C17 C16 H16B 109.1
C16 C17 H17A 108.8
C16 C17 H17B 108.8
C16 C17 C18 114.0(3)
H17A C17 H17B 107.6
C18 C17 H17A 108.8
C18 C17 H17B 108.8
C17 C18 H18A 109.4
C17 C18 H18B 109.4
C17 C18 C56 111.3(2)
H18A C18 H18B 108.0
C56 C18 H18A 109.4
C56 C18 H18B 109.4
H19A C19 H19B 109.5
H19A C19 H19C 109.5
H19B C19 H19C 109.5
C20 C19 H19A 109.5
C20 C19 H19B 109.5
C20 C19 H19C 109.5
C19 C20 H20A 109.3
C19 C20 H20B 109.3
H20A C20 H20B 107.9
C21 C20 C19 111.8(4)
C21 C20 H20A 109.3
C21 C20 H20B 109.3
C20 C21 H21A 108.7
C20 C21 H21B 108.7
C20 C21 C22 114.4(3)
H21A C21 H21B 107.6
C22 C21 H21A 108.7
C22 C21 H21B 108.7
C21 C22 H22A 109.4
C21 C22 H22B 109.4
H22A C22 H22B 108.0
C23 C22 C21 111.2(3)
C23 C22 H22A 109.4
C23 C22 H22B 109.4
C22 C23 H23A 108.5
C22 C23 H23B 108.5
C22 C23 C24 115.2(3)
H23A C23 H23B 107.5
C24 C23 H23A 108.5
C24 C23 H23B 108.5
C23 C24 H24A 109.5
C23 C24 H24B 109.5
C23 C24 C67 110.5(2)
H24A C24 H24B 108.1
C67 C24 H24A 109.5
C67 C24 H24B 109.5
O5 C25 H25A 109.0
O5 C25 H25B 109.0
O6 C25 O5 112.9(2)
O6 C25 H25A 109.0
O6 C25 H25B 109.0
H25A C25 H25B 107.8
O11 C26 C28 117.3(2)
O11 C26 C29 120.9(2)
C29 C26 C28 121.8(2)
O11 C27 O12 112.1(2)
O11 C27 H27A 109.2
O11 C27 H27B 109.2
O12 C27 H27A 109.2
O12 C27 H27B 109.2
H27A C27 H27B 107.9
C26 C28 C30 118.5(2)
C26 C28 C31 121.1(2)
C30 C28 C31 120.4(2)
C26 C29 C32 120.3(2)
C33 C29 C26 117.5(2)
C33 C29 C32 122.1(2)
O10 C30 C28 117.3(2)
O10 C30 C35 121.4(2)
C35 C30 C28 121.2(2)
C36 C31 C28 178.6(3)
C6 C32 C29 113.4(2)
C6 C32 H32 107.6
C29 C32 H32 107.6
C37 C32 C6 113.2(2)
C37 C32 C29 107.2(2)
C37 C32 H32 107.6
C29 C33 H33 118.5
C29 C33 C35 123.0(2)
C35 C33 H33 118.5
O12 C34 C37 121.4(2)
O12 C34 C38 117.0(2)
C37 C34 C38 121.4(3)
C30 C35 C33 117.9(2)
C30 C35 C40 120.4(2)
C33 C35 C40 121.6(2)
C31 C36 C41 177.0(3)
C34 C37 C32 119.7(3)
C34 C37 C42 117.8(2)
C42 C37 C32 122.4(2)
C34 C38 C44 119.9(3)
C43 C38 C34 118.5(3)
C43 C38 C44 121.6(3)
O9 C39 H39A 109.1
O9 C39 H39B 109.1
O10 C39 O9 112.6(2)
O10 C39 H39A 109.1
O10 C39 H39B 109.1
H39A C39 H39B 107.8
C12 C40 H40 106.9
C35 C40 C12 113.6(2)
C35 C40 H40 106.9
C45 C40 C12 115.2(2)
C45 C40 C35 106.8(2)
C45 C40 H40 106.9
C36 C41 C46 117.4(2)
C47 C41 C36 119.7(3)
C47 C41 C46 122.9(2)
C37 C42 H42 118.6
C37 C42 C48 122.8(3)
C48 C42 H42 118.6
O5 C43 C38 117.2(2)
O5 C43 C48 120.7(3)
C38 C43 C48 122.1(3)
C49 C44 C38 178.0(3)
C50 C45 C40 118.2(2)
C50 C45 C51 118.0(2)
C51 C45 C40 123.7(2)
C52 C46 C41 110.5(2)
C52 C46 C53 109.1(2)
C52 C46 C54 110.1(3)
C53 C46 C41 107.4(2)
C53 C46 C54 110.7(2)
C54 C46 C41 108.9(2)
C41 C47 C55 176.4(3)
C42 C48 C56 122.6(2)
C43 C48 C42 117.4(3)
C43 C48 C56 119.9(2)
C44 C49 C57 176.1(3)
O9 C50 C45 120.8(2)
O9 C50 C58 117.4(2)
C45 C50 C58 121.7(3)
C45 C51 H51 119.0
C45 C51 C59 122.0(3)
C59 C51 H51 119.0
C46 C52 H52A 109.5
C46 C52 H52B 109.5
C46 C52 H52C 109.5
H52A C52 H52B 109.5
H52A C52 H52C 109.5
H52B C52 H52C 109.5
C46 C53 H53A 109.5
C46 C53 H53B 109.5
C46 C53 H53C 109.5
H53A C53 H53B 109.5
H53A C53 H53C 109.5
H53B C53 H53C 109.5
C46 C54 H54A 109.5
C46 C54 H54B 109.5
C46 C54 H54C 109.5
H54A C54 H54B 109.5
H54A C54 H54C 109.5
H54B C54 H54C 109.5
C47 C55 C60 122.2(3)
C47 C55 C61 120.3(3)
C61 C55 C60 117.6(2)
C18 C56 H56 107.0
C48 C56 C18 115.1(2)
C48 C56 H56 107.0
C48 C56 C62 107.4(2)
C62 C56 C18 112.8(2)
C62 C56 H56 107.0
C49 C57 C64 116.8(2)
C63 C57 C49 119.3(3)
C63 C57 C64 123.9(3)
C50 C58 C65 120.2(3)
C66 C58 C50 118.6(2)
C66 C58 C65 121.3(3)
C51 C59 C67 122.8(2)
C66 C59 C51 118.2(2)
C66 C59 C67 119.0(2)
C68 C60 C55 110.8(3)
C68 C60 C69 109.7(3)
C68 C60 C70 110.0(3)
C69 C60 C55 108.6(2)
C69 C60 C70 109.5(3)
C70 C60 C55 108.2(3)
C71 C61 C55 177.6(3)
C72 C62 C56 120.2(3)
C72 C62 C73 118.0(3)
C73 C62 C56 121.7(2)
C57 C63 C74 178.8(4)
C75 C64 C57 110.0(3)
C76 C64 C57 110.1(3)
C76 C64 C75 109.8(3)
C76 C64 C77 109.1(3)
C77 C64 C57 108.4(3)
C77 C64 C75 109.4(3)
C78 C65 C58 177.1(3)
O8 C66 C58 117.2(2)
O8 C66 C59 121.2(2)
C59 C66 C58 121.5(2)
C24 C67 H67 106.9
C59 C67 C24 114.8(2)
C59 C67 H67 106.9
C79 C67 C24 113.3(2)
C79 C67 C59 107.7(2)
C79 C67 H67 106.9
C60 C68 H68A 109.5
C60 C68 H68B 109.5
C60 C68 H68C 109.5
H68A C68 H68B 109.5
H68A C68 H68C 109.5
H68B C68 H68C 109.5
C60 C69 H69A 109.5
C60 C69 H69B 109.5
C60 C69 H69C 109.5
H69A C69 H69B 109.5
H69A C69 H69C 109.5
H69B C69 H69C 109.5
C60 C70 H70A 109.5
C60 C70 H70B 109.5
C60 C70 H70C 109.5
H70A C70 H70B 109.5
H70A C70 H70C 109.5
H70B C70 H70C 109.5
C61 C71 C80 177.6(3)
O6 C72 C81 117.8(2)
C62 C72 O6 120.9(3)
C62 C72 C81 121.3(3)
C62 C73 H73 118.6
C79 C73 C62 122.7(2)
C79 C73 H73 118.6
C63 C74 C82 119.7(3)
C63 C74 C83 122.8(3)
C82 C74 C83 117.5(3)
C64 C75 H75A 109.5
C64 C75 H75B 109.5
C64 C75 H75C 109.5
H75A C75 H75B 109.5
H75A C75 H75C 109.5
H75B C75 H75C 109.5
C64 C76 H76A 109.5
C64 C76 H76B 109.5
C64 C76 H76C 109.5
H76A C76 H76B 109.5
H76A C76 H76C 109.5
H76B C76 H76C 109.5
C64 C77 H77A 109.5
C64 C77 H77B 109.5
C64 C77 H77C 109.5
H77A C77 H77B 109.5
H77A C77 H77C 109.5
H77B C77 H77C 109.5
C65 C78 C84 175.1(3)
C73 C79 C67 122.1(2)
C73 C79 C86 117.7(2)
C86 C79 C67 120.1(2)
O1 C80 C71 111.1(3)
O1 C80 C87 109.8(3)
O1 C80 C88 104.8(3)
C71 C80 C87 109.3(3)
C71 C80 C88 109.7(3)
C88 C80 C87 112.0(3)
C72 C81 C86 118.6(2)
C72 C81 C89 120.8(3)
C86 C81 C89 120.5(3)
C90 C82 C74 179.4(4)
C91 C83 C74 109.7(3)
C92 C83 C74 109.0(2)
C92 C83 C91 109.1(3)
C92 C83 C93 109.9(3)
C93 C83 C74 109.2(2)
C93 C83 C91 109.9(3)
C78 C84 C95 116.3(2)
C94 C84 C78 119.5(3)
C94 C84 C95 124.2(3)
O7 C85 O8 112.4(2)
O7 C85 H85A 109.1
O7 C85 H85B 109.1
O8 C85 H85A 109.1
O8 C85 H85B 109.1
H85A C85 H85B 107.8
O7 C86 C79 120.9(2)
O7 C86 C81 117.5(2)
C79 C86 C81 121.6(2)
C80 C87 H87A 109.5
C80 C87 H87B 109.5
C80 C87 H87C 109.5
H87A C87 H87B 109.5
H87A C87 H87C 109.5
H87B C87 H87C 109.5
C80 C88 H88A 109.5
C80 C88 H88B 109.5
C80 C88 H88C 109.5
H88A C88 H88B 109.5
H88A C88 H88C 109.5
H88B C88 H88C 109.5
C96 C89 C81 175.9(3)
C82 C90 C97 177.3(3)
C83 C91 H91A 109.5
C83 C91 H91B 109.5
C83 C91 H91C 109.5
H91A C91 H91B 109.5
H91A C91 H91C 109.5
H91B C91 H91C 109.5
C83 C92 H92A 109.5
C83 C92 H92B 109.5
C83 C92 H92C 109.5
H92A C92 H92B 109.5
H92A C92 H92C 109.5
H92B C92 H92C 109.5
C83 C93 H93A 109.5
C83 C93 H93B 109.5
C83 C93 H93C 109.5
H93A C93 H93B 109.5
H93A C93 H93C 109.5
H93B C93 H93C 109.5
C84 C94 C98 174.4(3)
C99 C95 C84 108.2(2)
C99 C95 C100 110.3(2)
C99 C95 C101 109.1(3)
C100 C95 C84 110.3(2)
C101 C95 C84 108.9(2)
C101 C95 C100 110.1(3)
C89 C96 C102 179.2(3)
O4 C97 C90 110.8(3)
O4 C97 C103 110.0(3)
O4 C97 C104 105.6(3)
C90 C97 C103 109.3(3)
C90 C97 C104 109.3(3)
C104 C97 C103 111.7(3)
C94 C98 C105 121.6(3)
C94 C98 C106 121.3(3)
C105 C98 C106 117.1(2)
C95 C99 H99A 109.5
C95 C99 H99B 109.5
C95 C99 H99C 109.5
H99A C99 H99B 109.5
H99A C99 H99C 109.5
H99B C99 H99C 109.5
C95 C100 H10E 109.5
C95 C100 H10F 109.5
C95 C100 H10G 109.5
H10E C100 H10F 109.5
H10E C100 H10G 109.5
H10F C100 H10G 109.5
C95 C101 H10H 109.5
C95 C101 H10I 109.5
C95 C101 H10J 109.5
H10H C101 H10I 109.5
H10H C101 H10J 109.5
H10I C101 H10J 109.5
C96 C102 C108 117.7(3)
C107 C102 C96 119.1(3)
C107 C102 C108 123.1(3)
C97 C103 H10K 109.5
C97 C103 H10L 109.5
C97 C103 H10M 109.5
H10K C103 H10L 109.5
H10K C103 H10M 109.5
H10L C103 H10M 109.5
C97 C104 H10N 109.5
C97 C104 H10O 109.5
C97 C104 H10P 109.5
H10N C104 H10O 109.5
H10N C104 H10P 109.5
H10O C104 H10P 109.5
C109 C105 C98 176.9(3)
C110 C106 C98 110.8(2)
C110 C106 C111 109.3(3)
C110 C106 C112 109.9(3)
C111 C106 C98 108.1(2)
C112 C106 C98 107.9(3)
C112 C106 C111 110.7(3)
C113 C107 C102 179.3(3)
C114 C108 C102 108.1(2)
C114 C108 C116 109.7(3)
C115 C108 C102 110.2(3)
C115 C108 C114 109.8(2)
C115 C108 C116 110.2(3)
C116 C108 C102 108.9(2)
C105 C109 C117 178.8(3)
C106 C110 H11C 109.5
C106 C110 H11D 109.5
C106 C110 H11E 109.5
H11C C110 H11D 109.5
H11C C110 H11E 109.5
H11D C110 H11E 109.5
C106 C111 H11F 109.5
C106 C111 H11G 109.5
C106 C111 H11H 109.5
H11F C111 H11G 109.5
H11F C111 H11H 109.5
H11G C111 H11H 109.5
C106 C112 H11I 109.5
C106 C112 H11J 109.5
C106 C112 H11K 109.5
H11I C112 H11J 109.5
H11I C112 H11K 109.5
H11J C112 H11K 109.5
C107 C113 C118 117.6(3)
C107 C113 C119 123.1(3)
C118 C113 C119 119.3(3)
C108 C114 H11L 109.5
C108 C114 H11M 109.5
C108 C114 H11N 109.5
H11L C114 H11M 109.5
H11L C114 H11N 109.5
H11M C114 H11N 109.5
C108 C115 H11O 109.5
C108 C115 H11P 109.5
C108 C115 H11Q 109.5
H11O C115 H11P 109.5
H11O C115 H11Q 109.5
H11P C115 H11Q 109.5
C108 C116 H11R 109.5
C108 C116 H11S 109.5
C108 C116 H11T 109.5
H11R C116 H11S 109.5
H11R C116 H11T 109.5
H11S C116 H11T 109.5
O2 C117 C109 111.4(2)
O2 C117 C120 106.0(2)
O2 C117 C121 108.7(3)
C109 C117 C120 109.4(3)
C109 C117 C121 109.8(3)
C121 C117 C120 111.5(3)
C122 C118 C113 177.8(3)
C113 C119 C123 109.1(2)
C124 C119 C113 109.9(3)
C124 C119 C123 110.0(2)
C124 C119 C125 109.8(3)
C125 C119 C113 108.3(2)
C125 C119 C123 109.7(3)
C117 C120 H12C 109.5
C117 C120 H12D 109.5
C117 C120 H12E 109.5
H12C C120 H12D 109.5
H12C C120 H12E 109.5
H12D C120 H12E 109.5
C117 C121 H12F 109.5
C117 C121 H12G 109.5
C117 C121 H12H 109.5
H12F C121 H12G 109.5
H12F C121 H12H 109.5
H12G C121 H12H 109.5
C118 C122 C126 178.7(3)
C119 C123 H12I 109.5
C119 C123 H12J 109.5
C119 C123 H12K 109.5
H12I C123 H12J 109.5
H12I C123 H12K 109.5
H12J C123 H12K 109.5
C119 C124 H12L 109.5
C119 C124 H12M 109.5
C119 C124 H12N 109.5
H12L C124 H12M 109.5
H12L C124 H12N 109.5
H12M C124 H12N 109.5
C119 C125 H12O 109.5
C119 C125 H12P 109.5
C119 C125 H12Q 109.5
H12O C125 H12P 109.5
H12O C125 H12Q 109.5
H12P C125 H12Q 109.5
O3 C126 C122 109.9(2)
O3 C126 C127 109.2(2)
O3 C126 C128 105.9(2)
C122 C126 C127 110.0(3)
C122 C126 C128 110.2(2)
C128 C126 C127 111.5(3)
C126 C127 H12R 109.5
C126 C127 H12S 109.5
C126 C127 H12T 109.5
H12R C127 H12S 109.5
H12R C127 H12T 109.5
H12S C127 H12T 109.5
C126 C128 H12U 109.5
C126 C128 H12V 109.5
C126 C128 H12W 109.5
H12U C128 H12V 109.5
H12U C128 H12W 109.5
H12V C128 H12W 109.5
H1A C1 H1B 109.5
H1A C1 H1C 109.5
H1B C1 H1C 109.5
C2 C1 H1A 109.5
C2 C1 H1B 109.5
C2 C1 H1C 109.5
C3 C2 C1 121.5(7)
C3 C2 H2A 106.9
C3 C2 H2B 106.9
C1 C2 H2A 106.9
C1 C2 H2B 106.9
H2A C2 H2B 106.7
H7A C7 H7B 109.5
H7A C7 H7C 109.5
H7B C7 H7C 109.5
C8 C7 H7A 109.5
C8 C7 H7B 109.5
C8 C7 H7C 109.5
C7 C8 H8A 109.0
C7 C8 H8B 109.0
H8A C8 H8B 107.8
C9 C8 C7 112.9(11)
C9 C8 H8A 109.0
C9 C8 H8B 109.0
C10 C9 H9A 108.8
C10 C9 H9B 108.8
C8 C9 C10 113.6(9)
C8 C9 H9A 108.8
C8 C9 H9B 108.8
H9A C9 H9B 107.7
H1AA C1A H1AB 109.5
H1AA C1A H1AC 109.5
H1AB C1A H1AC 109.5
C2A C1A H1AA 109.5
C2A C1A H1AB 109.5
C2A C1A H1AC 109.5
C3 C2A C1A 111.5(9)
C3 C2A H2AA 109.3
C3 C2A H2AB 109.3
C1A C2A H2AA 109.3
C1A C2A H2AB 109.3
H2AA C2A H2AB 108.0
H7AA C7A H7AB 109.5
H7AA C7A H7AC 109.5
H7AB C7A H7AC 109.5
C8A C7A H7AA 109.5
C8A C7A H7AB 109.5
C8A C7A H7AC 109.5
C7A C8A H8AA 109.1
C7A C8A H8AB 109.1
C7A C8A C9A 112.3(14)
H8AA C8A H8AB 107.9
C9A C8A H8AA 109.1
C9A C8A H8AB 109.1
C10 C9A C8A 111.2(13)
C10 C9A H9AA 109.4
C10 C9A H9AB 109.4
C8A C9A H9AA 109.4
C8A C9A H9AB 109.4
H9AA C9A H9AB 108.0
Br1B C1B H1BA 108.8
C2B C1B Br1B 106.3(3)
C2B C1B H1BA 108.8
C2B C1B C6B 113.8(3)
C6B C1B Br1B 110.3(3)
C6B C1B H1BA 108.8
Br2B C2B H2BA 108.5
C1B C2B Br2B 105.6(3)
C1B C2B H2BA 108.5
C3B C2B Br2B 110.1(3)
C3B C2B C1B 115.3(3)
C3B C2B H2BA 108.5
C2B C3B H3BA 108.8
C2B C3B H3BB 108.8
C2B C3B C4B 113.7(3)
H3BA C3B H3BB 107.7
H3BE C3B H3BF 107.7
C4B C3B H3BA 108.8
C4B C3B H3BB 108.8
C2C C3B H3BE 108.9
C2C C3B H3BF 108.9
C2C C3B C5C 113.4(8)
C5C C3B H3BE 108.9
C5C C3B H3BF 108.9
C3B C4B H4BA 109.9
C3B C4B H4BB 109.9
H4BA C4B H4BB 108.3
C5B C4B C3B 109.1(3)
C5B C4B H4BA 109.9
C5B C4B H4BB 109.9
C4B C5B H5BA 109.1
C4B C5B H5BB 109.1
H5BA C5B H5BB 107.9
C6B C5B C4B 112.4(4)
C6B C5B H5BA 109.1
C6B C5B H5BB 109.1
C1B C6B H6BA 109.1
C1B C6B H6BB 109.1
C5B C6B C1B 112.6(4)
C5B C6B H6BA 109.1
C5B C6B H6BB 109.1
H6BA C6B H6BB 107.8
H7BA C7B H7BB 109.5
H7BA C7B H7BC 109.5
H7BB C7B H7BC 109.5
C8B C7B H7BA 109.5
C8B C7B H7BB 109.5
C8B C7B H7BC 109.5
N1B C8B C7B 177.7(4)
Br1C C1C H1CA 108.3
C2C C1C Br1C 103.0(8)
C2C C1C H1CA 108.3
C6C C1C Br1C 113.2(10)
C6C C1C H1CA 108.3
C6C C1C C2C 115.5(10)
H4CA C4C H4CB 108.8
C6C C4C H4CA 110.7
C6C C4C H4CB 110.7
C5C C4C H4CA 110.7
C5C C4C H4CB 110.7
C5C C4C C6C 105.1(12)
C3B C2C Br2C 102.3(6)
C3B C2C C1C 118.6(11)
C3B C2C H2C 110.1
Br2C C2C H2C 110.1
C1C C2C Br2C 105.0(8)
C1C C2C H2C 110.1
C1C C6C C4C 118.4(12)
C1C C6C H6CA 107.7
C1C C6C H6CB 107.7
C4C C6C H6CA 107.7
C4C C6C H6CB 107.7
H6CA C6C H6CB 107.1
C3B C5C H5CA 107.2
C3B C5C H5CB 107.2
C4C C5C C3B 120.6(11)
C4C C5C H5CA 107.2
C4C C5C H5CB 107.2
H5CA C5C H5CB 106.8

loop_
_geom_bond_atom_site_label_1
_geom_bond_atom_site_label_2
_geom_bond_distance
O1 H1 0.8400
O1 C80 1.420(4)
O2 H2 0.8400
O2 C117 1.427(4)
O3 H3 0.8400
O3 C126 1.440(4)
O4 H4 0.8400
O4 C97 1.424(4)
O5 C25 1.422(3)
O5 C43 1.393(3)
O6 C25 1.409(4)
O6 C72 1.392(3)
O7 C85 1.414(3)
O7 C86 1.383(3)
O8 C66 1.387(3)
O8 C85 1.417(3)
O9 C39 1.419(3)
O9 C50 1.388(3)
O10 C30 1.388(3)
O10 C39 1.415(3)
O11 C26 1.390(3)
O11 C27 1.409(3)
O12 C27 1.416(3)
O12 C34 1.382(3)
C3 H3BC 0.9900
C3 H3BD 0.9900
C3 H3AA 0.9900
C3 H3AB 0.9900
C3 C4 1.509(5)
C3 C2 1.384(7)
C3 C2A 1.395(10)
C4 H4A 0.9900
C4 H4B 0.9900
C4 C5 1.515(4)
C5 H5A 0.9900
C5 H5B 0.9900
C5 C6 1.529(4)
C6 H6A 0.9900
C6 H6B 0.9900
C6 C32 1.536(4)
C10 H10A 0.9900
C10 H10B 0.9900
C10 H10C 0.9900
C10 H10D 0.9900
C10 C11 1.516(4)
C10 C9 1.555(10)
C10 C9A 1.519(13)
C11 H11A 0.9900
C11 H11B 0.9900
C11 C12 1.527(4)
C12 H12A 0.9900
C12 H12B 0.9900
C12 C40 1.532(4)
C13 H13A 0.9800
C13 H13B 0.9800
C13 H13C 0.9800
C13 C14 1.526(6)
C14 H14A 0.9900
C14 H14B 0.9900
C14 C15 1.515(5)
C15 H15A 0.9900
C15 H15B 0.9900
C15 C16 1.522(5)
C16 H16A 0.9900
C16 H16B 0.9900
C16 C17 1.523(4)
C17 H17A 0.9900
C17 H17B 0.9900
C17 C18 1.524(4)
C18 H18A 0.9900
C18 H18B 0.9900
C18 C56 1.538(4)
C19 H19A 0.9800
C19 H19B 0.9800
C19 H19C 0.9800
C19 C20 1.515(6)
C20 H20A 0.9900
C20 H20B 0.9900
C20 C21 1.503(5)
C21 H21A 0.9900
C21 H21B 0.9900
C21 C22 1.548(5)
C22 H22A 0.9900
C22 H22B 0.9900
C22 C23 1.514(4)
C23 H23A 0.9900
C23 H23B 0.9900
C23 C24 1.526(4)
C24 H24A 0.9900
C24 H24B 0.9900
C24 C67 1.535(4)
C25 H25A 0.9900
C25 H25B 0.9900
C26 C28 1.399(4)
C26 C29 1.393(4)
C27 H27A 0.9900
C27 H27B 0.9900
C28 C30 1.403(4)
C28 C31 1.437(4)
C29 C32 1.538(4)
C29 C33 1.387(4)
C30 C35 1.387(4)
C31 C36 1.201(4)
C32 H32 1.0000
C32 C37 1.525(4)
C33 H33 0.9500
C33 C35 1.396(4)
C34 C37 1.395(4)
C34 C38 1.406(4)
C35 C40 1.528(4)
C36 C41 1.445(4)
C37 C42 1.398(4)
C38 C43 1.394(4)
C38 C44 1.433(4)
C39 H39A 0.9900
C39 H39B 0.9900
C40 H40 1.0000
C40 C45 1.526(4)
C41 C46 1.540(4)
C41 C47 1.310(4)
C42 H42 0.9500
C42 C48 1.398(4)
C43 C48 1.396(4)
C44 C49 1.199(4)
C45 C50 1.390(4)
C45 C51 1.397(4)
C46 C52 1.529(4)
C46 C53 1.533(4)
C46 C54 1.533(4)
C47 C55 1.317(4)
C48 C56 1.514(4)
C49 C57 1.443(4)
C50 C58 1.401(4)
C51 H51 0.9500
C51 C59 1.397(4)
C52 H52A 0.9800
C52 H52B 0.9800
C52 H52C 0.9800
C53 H53A 0.9800
C53 H53B 0.9800
C53 H53C 0.9800
C54 H54A 0.9800
C54 H54B 0.9800
C54 H54C 0.9800
C55 C60 1.542(4)
C55 C61 1.439(4)
C56 H56 1.0000
C56 C62 1.527(4)
C57 C63 1.303(4)
C57 C64 1.540(4)
C58 C65 1.433(4)
C58 C66 1.395(4)
C59 C66 1.392(4)
C59 C67 1.532(4)
C60 C68 1.525(5)
C60 C69 1.527(5)
C60 C70 1.533(5)
C61 C71 1.198(4)
C62 C72 1.387(4)
C62 C73 1.397(4)
C63 C74 1.317(5)
C64 C75 1.536(4)
C64 C76 1.528(5)
C64 C77 1.531(5)
C65 C78 1.197(4)
C67 H67 1.0000
C67 C79 1.528(4)
C68 H68A 0.9800
C68 H68B 0.9800
C68 H68C 0.9800
C69 H69A 0.9800
C69 H69B 0.9800
C69 H69C 0.9800
C70 H70A 0.9800
C70 H70B 0.9800
C70 H70C 0.9800
C71 C80 1.480(4)
C72 C81 1.399(4)
C73 H73 0.9500
C73 C79 1.388(4)
C74 C82 1.449(4)
C74 C83 1.539(4)
C75 H75A 0.9800
C75 H75B 0.9800
C75 H75C 0.9800
C76 H76A 0.9800
C76 H76B 0.9800
C76 H76C 0.9800
C77 H77A 0.9800
C77 H77B 0.9800
C77 H77C 0.9800
C78 C84 1.443(4)
C79 C86 1.393(4)
C80 C87 1.521(5)
C80 C88 1.518(5)
C81 C86 1.401(4)
C81 C89 1.426(4)
C82 C90 1.198(4)
C83 C91 1.532(4)
C83 C92 1.529(4)
C83 C93 1.529(4)
C84 C94 1.308(4)
C84 C95 1.537(4)
C85 H85A 0.9900
C85 H85B 0.9900
C87 H87A 0.9800
C87 H87B 0.9800
C87 H87C 0.9800
C88 H88A 0.9800
C88 H88B 0.9800
C88 H88C 0.9800
C89 C96 1.197(4)
C90 C97 1.487(4)
C91 H91A 0.9800
C91 H91B 0.9800
C91 H91C 0.9800
C92 H92A 0.9800
C92 H92B 0.9800
C92 H92C 0.9800
C93 H93A 0.9800
C93 H93B 0.9800
C93 H93C 0.9800
C94 C98 1.319(4)
C95 C99 1.524(4)
C95 C100 1.532(4)
C95 C101 1.527(4)
C96 C102 1.435(4)
C97 C103 1.524(5)
C97 C104 1.518(5)
C98 C105 1.437(4)
C98 C106 1.542(4)
C99 H99A 0.9800
C99 H99B 0.9800
C99 H99C 0.9800
C100 H10E 0.9800
C100 H10F 0.9800
C100 H10G 0.9800
C101 H10H 0.9800
C101 H10I 0.9800
C101 H10J 0.9800
C102 C107 1.312(4)
C102 C108 1.536(4)
C103 H10K 0.9800
C103 H10L 0.9800
C103 H10M 0.9800
C104 H10N 0.9800
C104 H10O 0.9800
C104 H10P 0.9800
C105 C109 1.202(4)
C106 C110 1.524(5)
C106 C111 1.539(4)
C106 C112 1.537(5)
C107 C113 1.312(4)
C108 C114 1.525(4)
C108 C115 1.521(4)
C108 C116 1.531(4)
C109 C117 1.480(4)
C110 H11C 0.9800
C110 H11D 0.9800
C110 H11E 0.9800
C111 H11F 0.9800
C111 H11G 0.9800
C111 H11H 0.9800
C112 H11I 0.9800
C112 H11J 0.9800
C112 H11K 0.9800
C113 C118 1.441(4)
C113 C119 1.535(4)
C114 H11L 0.9800
C114 H11M 0.9800
C114 H11N 0.9800
C115 H11O 0.9800
C115 H11P 0.9800
C115 H11Q 0.9800
C116 H11R 0.9800
C116 H11S 0.9800
C116 H11T 0.9800
C117 C120 1.527(5)
C117 C121 1.526(5)
C118 C122 1.201(4)
C119 C123 1.537(4)
C119 C124 1.526(4)
C119 C125 1.530(4)
C120 H12C 0.9800
C120 H12D 0.9800
C120 H12E 0.9800
C121 H12F 0.9800
C121 H12G 0.9800
C121 H12H 0.9800
C122 C126 1.475(4)
C123 H12I 0.9800
C123 H12J 0.9800
C123 H12K 0.9800
C124 H12L 0.9800
C124 H12M 0.9800
C124 H12N 0.9800
C125 H12O 0.9800
C125 H12P 0.9800
C125 H12Q 0.9800
C126 C127 1.526(4)
C126 C128 1.524(4)
C127 H12R 0.9800
C127 H12S 0.9800
C127 H12T 0.9800
C128 H12U 0.9800
C128 H12V 0.9800
C128 H12W 0.9800
C1 H1A 0.9800
C1 H1B 0.9800
C1 H1C 0.9800
C1 C2 1.527(9)
C2 H2A 0.9900
C2 H2B 0.9900
C7 H7A 0.9800
C7 H7B 0.9800
C7 H7C 0.9800
C7 C8 1.534(13)
C8 H8A 0.9900
C8 H8B 0.9900
C8 C9 1.506(11)
C9 H9A 0.9900
C9 H9B 0.9900
C1A H1AA 0.9800
C1A H1AB 0.9800
C1A H1AC 0.9800
C1A C2A 1.533(11)
C2A H2AA 0.9900
C2A H2AB 0.9900
C7A H7AA 0.9800
C7A H7AB 0.9800
C7A H7AC 0.9800
C7A C8A 1.510(15)
C8A H8AA 0.9900
C8A H8AB 0.9900
C8A C9A 1.537(14)
C9A H9AA 0.9900
C9A H9AB 0.9900
Br1B C1B 1.996(4)
Br2B C2B 1.979(4)
C1B H1BA 1.0000
C1B C2B 1.513(6)
C1B C6B 1.534(6)
C2B H2BA 1.0000
C2B C3B 1.473(5)
C3B H3BA 0.9900
C3B H3BB 0.9900
C3B H3BE 0.9900
C3B H3BF 0.9900
C3B C4B 1.552(6)
C3B C2C 1.434(13)
C3B C5C 1.598(14)
C4B H4BA 0.9900
C4B H4BB 0.9900
C4B C5B 1.531(6)
C5B H5BA 0.9900
C5B H5BB 0.9900
C5B C6B 1.507(6)
C6B H6BA 0.9900
C6B H6BB 0.9900
N1B C8B 1.130(5)
C7B H7BA 0.9800
C7B H7BB 0.9800
C7B H7BC 0.9800
C7B C8B 1.467(6)
Br1C C1C 2.000(11)
Br2C C2C 1.978(11)
C1C H1CA 1.0000
C1C C2C 1.536(15)
C1C C6C 1.480(15)
C4C H4CA 0.9900
C4C H4CB 0.9900
C4C C6C 1.579(15)
C4C C5C 1.554(17)
C2C H2C 1.0000
C6C H6CA 0.9900
C6C H6CB 0.9900
C5C H5CA 0.9900
C5C H5CB 0.9900

loop_
_exptl_oxdiff_crystal_face_indexfrac_h
_exptl_oxdiff_crystal_face_indexfrac_k
_exptl_oxdiff_crystal_face_indexfrac_l
_exptl_oxdiff_crystal_face_x
_exptl_oxdiff_crystal_face_y
_exptl_oxdiff_crystal_face_z
-8.0038 2.9995 -17.9915 -0.4939 -0.3069 0.8443
0.0012 -9.9954 15.0089 0.8574 -0.4065 -0.2472
-3.0045 0.9976 -27.9909 -0.7619 -0.5093 0.3227
-1.0045 -0.0029 -29.9910 -0.8053 -0.5675 0.1083
1.9960 -1.0035 -29.9926 -0.8106 -0.5664 -0.2024
1.0045 0.0029 29.9910 0.8053 0.5675 -0.1083
-1.9960 1.0035 29.9926 0.8106 0.5664 0.2024
-10.0015 1.0028 2.0077 0.1766 -0.1256 0.9788
10.0016 -1.0027 -1.0079 -0.1492 0.1438 -0.9792
-0.0004 10.9956 -10.0116 -0.7650 0.5651 0.2692
-1.0040 2.9963 -28.9951 -0.9118 -0.3457 0.1801
3.9969 0.9955 -27.9976 -0.8784 -0.3484 -0.3462
-2.0046 -1.0022 -28.9890 -0.7166 -0.6402 0.1794
0.0042 -0.9965 29.9932 0.8666 0.4766 -0.0368
1.9959 -2.0032 -29.9913 -0.7660 -0.6343 -0.2265
0.0043 5.0014 26.9863 0.5166 0.8294 0.1089
6.0047 2.0002 23.9853 0.4684 0.7092 -0.5354
-0.0039 -7.9999 -21.9837 -0.2457 -0.9423 -0.1833
-10.0031 0.0019 -8.9881 -0.0801 -0.3931 0.9594
-0.0026 -10.9979 -10.9828 0.1896 -0.9463 -0.2602
7.0009 7.9947 -8.0149 -0.6928 0.5587 -0.4728
-9.0007 6.0011 2.9999 -0.0358 0.2549 1.0032
-7.0032 -7.9964 -7.9809 0.2545 -0.8491 0.4796
-10.0012 0.0034 5.0082 0.3035 -0.1390 0.9534
-0.0043 -5.0014 -26.9863 -0.5166 -0.8294 -0.1089
0.0032 -5.9954 26.0008 0.9802 0.0646 -0.1555
-9.0000 0.0039 12.0053 0.4786 0.0110 0.8549
0.0039 7.9999 21.9837 0.2457 0.9423 0.1833
